data_7029706
loop_
_publ_author_name
'Liu, Chengwei'
'Qian, Qinqin'
'Nie, Kun'
'Wang, Yaorong'
'Shen, Qi'
'Yuan, Dan'
'Yao, Yingming'

_publ_section_title
;
 Lanthanide anilido complexes: synthesis, characterization, and use as
 highly efficient catalysts for hydrophosphonylation of aldehydes and
 unactivated ketones.
;
_journal_issue 22
_journal_name_full 'Dalton transactions (Cambridge, England : 2003)'
_journal_page_first 8355
_journal_page_last 8362
_journal_paper_doi 10.1039/c4dt00522h
_journal_volume 43
_journal_year 2014
_chemical_formula_moiety 'C68 H106 Li2 N5 O2 Y, C7H8'
_chemical_formula_sum 'C75 H114 Li2 N5 O2 Y'
_chemical_formula_weight 1220.50
_chemical_name_systematic
; 
 ? 
;
_space_group_IT_number 14
_symmetry_cell_setting monoclinic
_symmetry_Int_Tables_number 14
_symmetry_space_group_name_Hall '-P 2ybc'
_symmetry_space_group_name_H-M 'P 1 21/c 1'
_atom_sites_solution_hydrogens geom
_atom_sites_solution_primary direct
_atom_sites_solution_secondary difmap
_audit_creation_method SHELXL-97
_cell_angle_alpha 90.00
_cell_angle_beta 105.716(3)
_cell_angle_gamma 90.00
_cell_formula_units_Z 4
_cell_length_a 22.679(3)
_cell_length_b 13.8391(15)
_cell_length_c 23.853(3)
_cell_measurement_reflns_used 26645
_cell_measurement_temperature 223(2)
_cell_measurement_theta_max 27.5
_cell_measurement_theta_min 3.0
_cell_volume 7206.6(15)
_computing_cell_refinement CrystalClear
_computing_data_collection CrystalClear
_computing_data_reduction CrystalStructure
_computing_molecular_graphics 'Bruker SHELXTL'
_computing_publication_material 'CrystalStructure 3.7.0'
_computing_structure_refinement 'SHELXL-97 (Sheldrick, 1997)'
_computing_structure_solution 'SHELXS-97 (Sheldrick, 1990)'
_diffrn_ambient_temperature 223(2)
_diffrn_detector_area_resol_mean 14.63
_diffrn_measured_fraction_theta_full 0.992
_diffrn_measured_fraction_theta_max 0.992
_diffrn_measurement_device_type 'Rigaku Saturn'
_diffrn_measurement_method \w
_diffrn_radiation_monochromator graphite
_diffrn_radiation_source 'fine-focus sealed tube'
_diffrn_radiation_type MoK\a
_diffrn_radiation_wavelength 0.71075
_diffrn_reflns_av_R_equivalents 0.0680
_diffrn_reflns_av_unetI/netI 0.1362
_diffrn_reflns_limit_h_max 23
_diffrn_reflns_limit_h_min -27
_diffrn_reflns_limit_k_max 16
_diffrn_reflns_limit_k_min -16
_diffrn_reflns_limit_l_max 28
_diffrn_reflns_limit_l_min -21
_diffrn_reflns_number 35947
_diffrn_reflns_theta_full 25.50
_diffrn_reflns_theta_max 25.50
_diffrn_reflns_theta_min 3.04
_exptl_absorpt_coefficient_mu 0.855
_exptl_absorpt_correction_T_max 0.8476
_exptl_absorpt_correction_T_min 0.5479
_exptl_absorpt_correction_type multi-scan
_exptl_absorpt_process_details 'Jacobson, R. (1998) Private communication'
_exptl_crystal_colour colorless
_exptl_crystal_density_diffrn 1.125
_exptl_crystal_density_method 'not measured'
_exptl_crystal_description prism
_exptl_crystal_F_000 2640
_exptl_crystal_size_max 0.80
_exptl_crystal_size_mid 0.20
_exptl_crystal_size_min 0.20
_refine_diff_density_max 1.005
_refine_diff_density_min -0.802
_refine_diff_density_rms 0.074
_refine_ls_extinction_method none
_refine_ls_goodness_of_fit_ref 1.089
_refine_ls_hydrogen_treatment mixed
_refine_ls_matrix_type full
_refine_ls_number_parameters 792
_refine_ls_number_reflns 13300
_refine_ls_number_restraints 344
_refine_ls_restrained_S_all 1.094
_refine_ls_R_factor_all 0.1620
_refine_ls_R_factor_gt 0.1114
_refine_ls_shift/su_max 0.001
_refine_ls_shift/su_mean 0.000
_refine_ls_structure_factor_coef Fsqd
_refine_ls_weighting_details 'calc w=1/[\s^2^(Fo^2^)+(0.1536P)^2^+6.0032P] where P=(Fo^2^+2Fc^2^)/3'
_refine_ls_weighting_scheme calc
_refine_ls_wR_factor_gt 0.2725
_refine_ls_wR_factor_ref 0.3152
_reflns_number_gt 8306
_reflns_number_total 13300
_reflns_threshold_expression >2sigma(I)
_cod_data_source_file c4dt00522h2.cif
_cod_data_source_block shelxl
_cod_depositor_comments 'Adding full bibliography for 7029704--7029706.cif.'
_cod_original_cell_volume 7206.7(15)
_cod_database_code 7029706

loop_
_symmetry_equiv_pos_as_xyz
'x, y, z'
'-x, y+1/2, -z+1/2'
'-x, -y, -z'
'x, -y-1/2, z-1/2'

loop_
_atom_site_label
_atom_site_type_symbol
_atom_site_fract_x
_atom_site_fract_y
_atom_site_fract_z
_atom_site_U_iso_or_equiv
_atom_site_adp_type
_atom_site_occupancy
_atom_site_symmetry_multiplicity
_atom_site_calc_flag
_atom_site_refinement_flags
_atom_site_disorder_assembly
_atom_site_disorder_group
Y1 Y 0.24801(2) 0.10649(4) 0.25514(2) 0.0511(2) Uani 1 1 d . E .
Li1 Li 0.1719(5) -0.0460(8) 0.2989(5) 0.069(3) Uani 1 1 d . E .
Li2 Li 0.3398(6) 0.2721(9) 0.2965(6) 0.081(3) Uani 1 1 d D . .
N1 N 0.2551(2) 0.0525(4) 0.1678(2) 0.0646(14) Uani 1 1 d D . .
H1N H 0.2910(16) 0.026(5) 0.174(3) 0.078 Uiso 1 1 d D . .
N2 N 0.1498(2) 0.0374(4) 0.2266(2) 0.0633(14) Uani 1 1 d D . .
H2N H 0.161(3) 0.004(4) 0.199(2) 0.076 Uiso 1 1 d D . .
N3 N 0.2557(2) 0.0094(4) 0.3396(2) 0.0566(13) Uani 1 1 d D . .
H3N H 0.264(3) 0.0705(18) 0.3385(7) 0.068 Uiso 1 1 d D . .
N4 N 0.3552(2) 0.1279(4) 0.2909(3) 0.0642(14) Uani 1 1 d D E .
H4N H 0.3262(8) 0.098(4) 0.303(2) 0.077 Uiso 1 1 d D . .
N5 N 0.2443(3) 0.2739(4) 0.2675(2) 0.0644(14) Uani 1 1 d D E .
H5N H 0.254(3) 0.245(3) 0.2379(10) 0.077 Uiso 1 1 d D . .
O1 O 0.13005(19) -0.1421(3) 0.3289(2) 0.0757(13) Uani 1 1 d D . .
C1 C 0.2206(3) 0.0333(5) 0.1095(3) 0.0610(16) Uani 1 1 d . N .
C2 C 0.2305(3) -0.0512(5) 0.0793(3) 0.0724(19) Uani 1 1 d . . .
C3 C 0.1947(5) -0.0651(7) 0.0227(4) 0.095(3) Uani 1 1 d . N .
H3 H 0.2013 -0.1206 0.0025 0.114 Uiso 1 1 calc R . .
C4 C 0.1499(5) -0.0011(7) -0.0050(4) 0.096(3) Uani 1 1 d . . .
H4 H 0.1260 -0.0129 -0.0432 0.115 Uiso 1 1 calc R N .
C5 C 0.1410(4) 0.0804(6) 0.0244(4) 0.089(2) Uani 1 1 d . N .
H5 H 0.1109 0.1250 0.0057 0.106 Uiso 1 1 calc R . .
C6 C 0.1749(3) 0.0984(5) 0.0803(3) 0.0675(17) Uani 1 1 d . . .
C7 C 0.2781(4) -0.1250(5) 0.1068(4) 0.087(2) Uani 1 1 d DU B .
H7 H 0.2809 -0.1231 0.1490 0.104 Uiso 1 1 calc R A 1
C8 C 0.2472(13) -0.2232(12) 0.085(2) 0.095(8) Uani 0.50 1 d PDU B 1
H8A H 0.2762 -0.2752 0.0983 0.143 Uiso 0.50 1 calc PR B 1
H8B H 0.2342 -0.2231 0.0425 0.143 Uiso 0.50 1 calc PR B 1
H8C H 0.2118 -0.2324 0.0997 0.143 Uiso 0.50 1 calc PR B 1
C9 C 0.3447(8) -0.116(2) 0.1028(15) 0.098(7) Uani 0.50 1 d PDU B 1
H9A H 0.3684 -0.1708 0.1222 0.147 Uiso 0.50 1 calc PR B 1
H9B H 0.3625 -0.0567 0.1215 0.147 Uiso 0.50 1 calc PR B 1
H9C H 0.3449 -0.1153 0.0622 0.147 Uiso 0.50 1 calc PR B 1
C8A C 0.2677(13) -0.2355(11) 0.0979(18) 0.086(7) Uani 0.50 1 d PDU B 2
H8A1 H 0.3049 -0.2697 0.1175 0.129 Uiso 0.50 1 calc PR B 2
H8A2 H 0.2570 -0.2503 0.0566 0.129 Uiso 0.50 1 calc PR B 2
H8A3 H 0.2347 -0.2556 0.1140 0.129 Uiso 0.50 1 calc PR B 2
C9A C 0.3316(10) -0.093(3) 0.0810(17) 0.124(10) Uani 0.50 1 d PDU B 2
H9A1 H 0.3662 -0.1362 0.0951 0.185 Uiso 0.50 1 calc PR B 2
H9A2 H 0.3437 -0.0276 0.0931 0.185 Uiso 0.50 1 calc PR B 2
H9A3 H 0.3179 -0.0962 0.0388 0.185 Uiso 0.50 1 calc PR B 2
C10 C 0.1657(3) 0.1963(5) 0.1070(3) 0.0711(18) Uani 1 1 d . N .
H10 H 0.1914 0.1972 0.1478 0.085 Uiso 1 1 calc R . .
C11 C 0.0986(4) 0.2129(7) 0.1076(4) 0.101(3) Uani 1 1 d . . .
H11A H 0.0727 0.2157 0.0679 0.152 Uiso 1 1 calc R N .
H11B H 0.0955 0.2734 0.1272 0.152 Uiso 1 1 calc R . .
H11C H 0.0853 0.1603 0.1281 0.152 Uiso 1 1 calc R . .
C12 C 0.1869(5) 0.2796(6) 0.0741(4) 0.099(3) Uani 1 1 d . . .
H12A H 0.2311 0.2769 0.0810 0.148 Uiso 1 1 calc R N .
H12B H 0.1756 0.3410 0.0879 0.148 Uiso 1 1 calc R . .
H12C H 0.1675 0.2734 0.0327 0.148 Uiso 1 1 calc R . .
C13 C 0.0855(3) 0.0336(5) 0.2178(3) 0.0613(16) Uani 1 1 d . E .
C14 C 0.0472(3) -0.0214(5) 0.1720(3) 0.0675(18) Uani 1 1 d . . .
C15 C -0.0153(3) -0.0261(6) 0.1663(4) 0.083(2) Uani 1 1 d . N .
H15 H -0.0404 -0.0635 0.1362 0.099 Uiso 1 1 calc R . .
C16 C -0.0414(4) 0.0229(7) 0.2039(5) 0.098(3) Uani 1 1 d . . .
H16 H -0.0838 0.0194 0.1994 0.118 Uiso 1 1 calc R N .
C17 C -0.0048(4) 0.0770(7) 0.2481(4) 0.090(2) Uani 1 1 d . N .
H17 H -0.0228 0.1098 0.2738 0.108 Uiso 1 1 calc R . .
C18 C 0.0589(3) 0.0848(5) 0.2561(3) 0.0692(18) Uani 1 1 d . . .
C19 C 0.0739(4) -0.0795(6) 0.1305(3) 0.083(2) Uani 1 1 d . N .
H19 H 0.1091 -0.0422 0.1249 0.100 Uiso 1 1 calc R . .
C20 C 0.0988(4) -0.1760(7) 0.1568(4) 0.106(3) Uani 1 1 d . . .
H20A H 0.1231 -0.1664 0.1967 0.158 Uiso 1 1 calc R N .
H20B H 0.1243 -0.2040 0.1343 0.158 Uiso 1 1 calc R . .
H20C H 0.0651 -0.2193 0.1562 0.158 Uiso 1 1 calc R . .
C21 C 0.0304(5) -0.0959(8) 0.0702(4) 0.112(3) Uani 1 1 d . . .
H21A H 0.0526 -0.1252 0.0451 0.168 Uiso 1 1 calc R N .
H21B H 0.0135 -0.0345 0.0539 0.168 Uiso 1 1 calc R . .
H21C H -0.0026 -0.1384 0.0734 0.168 Uiso 1 1 calc R . .
C22 C 0.0956(3) 0.1478(5) 0.3043(3) 0.076(2) Uani 1 1 d D D .
H22 H 0.1389 0.1346 0.3061 0.091 Uiso 1 1 calc R C 1
C23 C 0.0867(17) 0.2562(11) 0.2916(13) 0.095(3) Uani 0.50 1 d PD D 1
H23A H 0.1126 0.2926 0.3237 0.143 Uiso 0.50 1 calc PR D 1
H23B H 0.0442 0.2733 0.2870 0.143 Uiso 0.50 1 calc PR D 1
H23C H 0.0977 0.2714 0.2560 0.143 Uiso 0.50 1 calc PR D 1
C24 C 0.0878(10) 0.1151(14) 0.3640(7) 0.095(3) Uani 0.50 1 d PD D 1
H24A H 0.1129 0.1554 0.3945 0.143 Uiso 0.50 1 calc PR D 1
H24B H 0.1006 0.0482 0.3709 0.143 Uiso 0.50 1 calc PR D 1
H24C H 0.0452 0.1211 0.3639 0.143 Uiso 0.50 1 calc PR D 1
C23A C 0.0935(18) 0.2510(12) 0.2786(13) 0.095(3) Uani 0.50 1 d PD D 2
H23D H 0.1180 0.2942 0.3078 0.143 Uiso 0.50 1 calc PR D 2
H23E H 0.0514 0.2737 0.2670 0.143 Uiso 0.50 1 calc PR D 2
H23F H 0.1097 0.2499 0.2450 0.143 Uiso 0.50 1 calc PR D 2
C24A C 0.0711(10) 0.1528(15) 0.3593(7) 0.095(3) Uani 0.50 1 d PD D 2
H24D H 0.0979 0.1935 0.3884 0.143 Uiso 0.50 1 calc PR D 2
H24E H 0.0701 0.0883 0.3749 0.143 Uiso 0.50 1 calc PR D 2
H24F H 0.0301 0.1797 0.3487 0.143 Uiso 0.50 1 calc PR D 2
C25 C 0.2900(4) -0.0630(7) 0.3736(4) 0.0953(11) Uani 1 1 d . N .
C26 C 0.3028(4) -0.0632(7) 0.4359(4) 0.0953(11) Uani 1 1 d . . .
C27 C 0.3329(4) -0.1403(6) 0.4678(4) 0.0953(11) Uani 1 1 d . N .
H27 H 0.3404 -0.1406 0.5085 0.114 Uiso 1 1 calc R . .
C28 C 0.3523(4) -0.2173(6) 0.4401(4) 0.0953(11) Uani 1 1 d . . .
H28 H 0.3720 -0.2704 0.4619 0.114 Uiso 1 1 calc R N .
C29 C 0.3425(4) -0.2158(6) 0.3803(4) 0.0953(11) Uani 1 1 d . N .
H29 H 0.3559 -0.2684 0.3621 0.114 Uiso 1 1 calc R . .
C30 C 0.3136(4) -0.1396(7) 0.3465(4) 0.0953(11) Uani 1 1 d . . .
C31 C 0.2797(3) 0.0148(6) 0.4681(3) 0.0742(19) Uani 1 1 d . N .
H31 H 0.2759 0.0736 0.4438 0.089 Uiso 1 1 calc RD . .
C32 C 0.2163(4) -0.0067(7) 0.4736(4) 0.101(3) Uani 1 1 d . . .
H32A H 0.1886 -0.0165 0.4351 0.152 Uiso 1 1 calc R N .
H32B H 0.2021 0.0472 0.4924 0.152 Uiso 1 1 calc R . .
H32C H 0.2175 -0.0646 0.4968 0.152 Uiso 1 1 calc R . .
C33 C 0.3229(5) 0.0406(9) 0.5269(4) 0.131(4) Uani 1 1 d . . .
H33A H 0.3184 -0.0061 0.5558 0.197 Uiso 1 1 calc R N .
H33B H 0.3131 0.1046 0.5382 0.197 Uiso 1 1 calc R . .
H33C H 0.3648 0.0397 0.5241 0.197 Uiso 1 1 calc R . .
C34 C 0.3044(3) -0.1457(5) 0.2826(3) 0.0714(19) Uani 1 1 d . N .
H34 H 0.2824 -0.0865 0.2653 0.086 Uiso 1 1 calc R . .
C35 C 0.2640(5) -0.2323(8) 0.2556(5) 0.123(4) Uani 1 1 d . . .
H35A H 0.2467 -0.2211 0.2142 0.184 Uiso 1 1 calc R N .
H35B H 0.2312 -0.2396 0.2742 0.184 Uiso 1 1 calc R . .
H35C H 0.2887 -0.2905 0.2613 0.184 Uiso 1 1 calc R . .
C36 C 0.3649(4) -0.1472(8) 0.2668(4) 0.106(3) Uani 1 1 d . . .
H36A H 0.3873 -0.0880 0.2802 0.159 Uiso 1 1 calc R N .
H36B H 0.3572 -0.1523 0.2249 0.159 Uiso 1 1 calc R . .
H36C H 0.3890 -0.2022 0.2853 0.159 Uiso 1 1 calc R . .
C37 C 0.0650(4) -0.1447(11) 0.3212(7) 0.086(2) Uani 0.50 1 d PD E 1
H37A H 0.0442 -0.1694 0.2824 0.103 Uiso 0.50 1 calc PR E 1
H37B H 0.0496 -0.0796 0.3251 0.103 Uiso 0.50 1 calc PR E 1
C38 C 0.0531(5) -0.2115(18) 0.3683(9) 0.086(2) Uani 0.50 1 d PD E 1
H38A H 0.0191 -0.2557 0.3517 0.103 Uiso 0.50 1 calc PR E 1
H38B H 0.0433 -0.1738 0.3994 0.103 Uiso 0.50 1 calc PR E 1
C39 C 0.1140(7) -0.2682(11) 0.3919(7) 0.086(2) Uani 0.50 1 d PD E 1
H39A H 0.1313 -0.2567 0.4336 0.103 Uiso 0.50 1 calc PR E 1
H39B H 0.1074 -0.3378 0.3853 0.103 Uiso 0.50 1 calc PR E 1
C40 C 0.1565(5) -0.2281(10) 0.3567(7) 0.086(2) Uani 0.50 1 d PD E 1
H40A H 0.1972 -0.2146 0.3827 0.103 Uiso 0.50 1 calc PR E 1
H40B H 0.1609 -0.2755 0.3275 0.103 Uiso 0.50 1 calc PR E 1
C37A C 0.0681(4) -0.1752(12) 0.3037(5) 0.086(2) Uani 0.50 1 d PD E 2
H37C H 0.0673 -0.2266 0.2753 0.103 Uiso 0.50 1 calc PR E 2
H37D H 0.0421 -0.1219 0.2841 0.103 Uiso 0.50 1 calc PR E 2
C38A C 0.0456(5) -0.214(2) 0.3553(8) 0.086(2) Uani 0.50 1 d PD E 2
H38C H 0.0194 -0.2705 0.3437 0.103 Uiso 0.50 1 calc PR E 2
H38D H 0.0228 -0.1639 0.3698 0.103 Uiso 0.50 1 calc PR E 2
C39A C 0.1059(6) -0.2405(12) 0.4021(6) 0.086(2) Uani 0.50 1 d PD E 2
H39C H 0.1087 -0.2061 0.4387 0.103 Uiso 0.50 1 calc PR E 2
H39D H 0.1079 -0.3102 0.4098 0.103 Uiso 0.50 1 calc PR E 2
C40A C 0.1572(5) -0.2087(12) 0.3754(6) 0.086(2) Uani 0.50 1 d PD E 2
H40C H 0.1902 -0.1770 0.4049 0.103 Uiso 0.50 1 calc PR E 2
H40D H 0.1743 -0.2647 0.3602 0.103 Uiso 0.50 1 calc PR E 2
C41 C 0.4144(4) 0.1311(7) 0.2848(5) 0.1025(12) Uani 1 1 d . E .
C42 C 0.4264(4) 0.1811(7) 0.2369(4) 0.1025(12) Uani 1 1 d . . .
C43 C 0.4885(4) 0.1917(7) 0.2370(4) 0.1025(12) Uani 1 1 d . N .
H43 H 0.4973 0.2235 0.2053 0.123 Uiso 1 1 calc R . .
C44 C 0.5358(4) 0.1587(7) 0.2801(4) 0.1025(12) Uani 1 1 d . . .
H44 H 0.5765 0.1711 0.2798 0.123 Uiso 1 1 calc R N .
C45 C 0.5232(4) 0.1066(7) 0.3245(5) 0.1025(12) Uani 1 1 d . N .
H45 H 0.5562 0.0805 0.3533 0.123 Uiso 1 1 calc R . .
C46 C 0.4651(4) 0.0908(7) 0.3289(5) 0.1025(12) Uani 1 1 d . . .
C47 C 0.3772(4) 0.2214(6) 0.1878(4) 0.094(3) Uani 1 1 d D G .
H47 H 0.3376 0.2089 0.1966 0.113 Uiso 1 1 calc R F 1
C48 C 0.381(3) 0.3302(11) 0.179(3) 0.118(4) Uani 0.50 1 d PD G 1
H48A H 0.3770 0.3641 0.2129 0.178 Uiso 0.50 1 calc PR G 1
H48B H 0.3488 0.3499 0.1450 0.178 Uiso 0.50 1 calc PR G 1
H48C H 0.4207 0.3456 0.1723 0.178 Uiso 0.50 1 calc PR G 1
C49 C 0.377(2) 0.1650(16) 0.1331(10) 0.118(4) Uani 0.50 1 d PD G 1
H49A H 0.3727 0.0965 0.1401 0.178 Uiso 0.50 1 calc PR G 1
H49B H 0.4144 0.1766 0.1226 0.178 Uiso 0.50 1 calc PR G 1
H49C H 0.3421 0.1858 0.1015 0.178 Uiso 0.50 1 calc PR G 1
C48A C 0.373(3) 0.3320(10) 0.185(3) 0.118(4) Uani 0.50 1 d PD G 2
H48D H 0.3723 0.3571 0.2227 0.178 Uiso 0.50 1 calc PR G 2
H48E H 0.3360 0.3511 0.1559 0.178 Uiso 0.50 1 calc PR G 2
H48F H 0.4085 0.3577 0.1745 0.178 Uiso 0.50 1 calc PR G 2
C49A C 0.382(2) 0.1907(16) 0.1276(10) 0.118(4) Uani 0.50 1 d PD G 2
H49D H 0.3837 0.1208 0.1258 0.178 Uiso 0.50 1 calc PR G 2
H49E H 0.4186 0.2182 0.1207 0.178 Uiso 0.50 1 calc PR G 2
H49F H 0.3462 0.2137 0.0981 0.178 Uiso 0.50 1 calc PR G 2
C50 C 0.4547(4) 0.0323(6) 0.3789(4) 0.095(3) Uani 1 1 d D I .
H50 H 0.4125 0.0069 0.3641 0.114 Uiso 1 1 calc RD H 1
C51 C 0.4514(10) 0.101(2) 0.4280(10) 0.114(4) Uani 0.50 1 d PD I 1
H51A H 0.4444 0.0639 0.4602 0.171 Uiso 0.50 1 calc PR I 1
H51B H 0.4179 0.1460 0.4139 0.171 Uiso 0.50 1 calc PR I 1
H51C H 0.4896 0.1361 0.4410 0.171 Uiso 0.50 1 calc PR I 1
C52 C 0.493(2) -0.056(3) 0.4022(13) 0.114(4) Uani 0.50 1 d PD I 1
H52A H 0.4800 -0.0840 0.4339 0.171 Uiso 0.50 1 calc PR I 1
H52B H 0.5361 -0.0372 0.4162 0.171 Uiso 0.50 1 calc PR I 1
H52C H 0.4889 -0.1033 0.3713 0.171 Uiso 0.50 1 calc PR I 1
C51A C 0.4752(9) 0.095(2) 0.4340(10) 0.114(4) Uani 0.50 1 d PD I 2
H51D H 0.4687 0.0603 0.4670 0.171 Uiso 0.50 1 calc PR I 2
H51E H 0.4515 0.1546 0.4284 0.171 Uiso 0.50 1 calc PR I 2
H51F H 0.5183 0.1107 0.4413 0.171 Uiso 0.50 1 calc PR I 2
C52A C 0.494(2) -0.059(3) 0.3868(13) 0.114(4) Uani 0.50 1 d PD I 2
H52D H 0.4883 -0.0963 0.4191 0.171 Uiso 0.50 1 calc PR I 2
H52E H 0.5372 -0.0402 0.3950 0.171 Uiso 0.50 1 calc PR I 2
H52F H 0.4831 -0.0969 0.3515 0.171 Uiso 0.50 1 calc PR I 2
C53 C 0.2353(3) 0.3605(4) 0.2964(3) 0.0664(18) Uani 1 1 d . E .
C54 C 0.2135(4) 0.4458(5) 0.2637(3) 0.075(2) Uani 1 1 d . . .
C55 C 0.2118(4) 0.5327(5) 0.2938(4) 0.090(3) Uani 1 1 d . N .
H55 H 0.1992 0.5895 0.2723 0.108 Uiso 1 1 calc R . .
C56 C 0.2278(4) 0.5372(6) 0.3532(5) 0.095(3) Uani 1 1 d . . .
H56 H 0.2267 0.5962 0.3724 0.114 Uiso 1 1 calc R N .
C57 C 0.2455(4) 0.4536(5) 0.3844(4) 0.077(2) Uani 1 1 d . N .
H57 H 0.2550 0.4562 0.4252 0.093 Uiso 1 1 calc R . .
C58 C 0.2498(3) 0.3657(5) 0.3579(3) 0.0636(17) Uani 1 1 d . . .
C59 C 0.1920(4) 0.4487(5) 0.1980(3) 0.084(2) Uani 1 1 d D K .
H59 H 0.1989 0.3831 0.1845 0.101 Uiso 1 1 calc RD J 1
C60 C 0.1222(7) 0.4656(16) 0.1780(11) 0.100(3) Uani 0.50 1 d PD K 1
H60A H 0.1086 0.4665 0.1358 0.150 Uiso 0.50 1 calc PR K 1
H60B H 0.1126 0.5270 0.1931 0.150 Uiso 0.50 1 calc PR K 1
H60C H 0.1015 0.4139 0.1926 0.150 Uiso 0.50 1 calc PR K 1
C61 C 0.2235(9) 0.5191(15) 0.1650(10) 0.100(3) Uani 0.50 1 d PD K 1
H61A H 0.2056 0.5118 0.1234 0.150 Uiso 0.50 1 calc PR K 1
H61B H 0.2669 0.5048 0.1745 0.150 Uiso 0.50 1 calc PR K 1
H61C H 0.2176 0.5849 0.1764 0.150 Uiso 0.50 1 calc PR K 1
C60A C 0.1309(7) 0.4989(15) 0.1722(11) 0.100(3) Uani 0.50 1 d PD K 2
H60D H 0.1210 0.4967 0.1300 0.150 Uiso 0.50 1 calc PR K 2
H60E H 0.1336 0.5656 0.1850 0.150 Uiso 0.50 1 calc PR K 2
H60F H 0.0991 0.4662 0.1852 0.150 Uiso 0.50 1 calc PR K 2
C61A C 0.2448(8) 0.4962(16) 0.1787(10) 0.100(3) Uani 0.50 1 d PD K 2
H61D H 0.2343 0.4991 0.1365 0.150 Uiso 0.50 1 calc PR K 2
H61E H 0.2818 0.4583 0.1930 0.150 Uiso 0.50 1 calc PR K 2
H61F H 0.2516 0.5611 0.1945 0.150 Uiso 0.50 1 calc PR K 2
C62 C 0.2659(3) 0.2782(6) 0.3956(3) 0.077(2) Uani 1 1 d D M .
H62 H 0.2645 0.2187 0.3723 0.092 Uiso 1 1 calc R L 1
C63 C 0.2208(13) 0.274(3) 0.4330(13) 0.106(3) Uani 0.50 1 d PD M 1
H63A H 0.2296 0.2176 0.4582 0.159 Uiso 0.50 1 calc PR M 1
H63B H 0.1793 0.2693 0.4080 0.159 Uiso 0.50 1 calc PR M 1
H63C H 0.2248 0.3318 0.4566 0.159 Uiso 0.50 1 calc PR M 1
C64 C 0.3277(7) 0.2898(18) 0.4413(8) 0.106(3) Uani 0.50 1 d PD M 1
H64A H 0.3368 0.2316 0.4647 0.159 Uiso 0.50 1 calc PR M 1
H64B H 0.3259 0.3445 0.4662 0.159 Uiso 0.50 1 calc PR M 1
H64C H 0.3596 0.3006 0.4219 0.159 Uiso 0.50 1 calc PR M 1
C63A C 0.2341(14) 0.266(3) 0.4436(13) 0.106(3) Uani 0.50 1 d PD M 2
H63D H 0.1901 0.2677 0.4269 0.159 Uiso 0.50 1 calc PR M 2
H63E H 0.2464 0.3174 0.4719 0.159 Uiso 0.50 1 calc PR M 2
H63F H 0.2455 0.2039 0.4627 0.159 Uiso 0.50 1 calc PR M 2
C64A C 0.3341(6) 0.2653(18) 0.4220(8) 0.106(3) Uani 0.50 1 d PD M 2
H64D H 0.3414 0.2072 0.4456 0.159 Uiso 0.50 1 calc PR M 2
H64E H 0.3503 0.3208 0.4461 0.159 Uiso 0.50 1 calc PR M 2
H64F H 0.3543 0.2597 0.3911 0.159 Uiso 0.50 1 calc PR M 2
O2 O 0.3992(10) 0.3767(14) 0.3224(11) 0.100(5) Uani 0.50 1 d PDU N 1
C65 C 0.4636(12) 0.3627(14) 0.3447(15) 0.141(7) Uani 0.50 1 d PDU N 1
H65A H 0.4828 0.3596 0.3126 0.169 Uiso 0.50 1 calc PR N 1
H65B H 0.4718 0.3018 0.3664 0.169 Uiso 0.50 1 calc PR N 1
C66 C 0.4904(9) 0.4481(18) 0.3853(15) 0.203(9) Uani 0.50 1 d PDU N 1
H66A H 0.5270 0.4740 0.3763 0.243 Uiso 0.50 1 calc PR N 1
H66B H 0.5012 0.4280 0.4262 0.243 Uiso 0.50 1 calc PR N 1
C67 C 0.4382(11) 0.5242(13) 0.3726(14) 0.170(8) Uani 0.50 1 d PDU N 1
H67A H 0.4249 0.5374 0.4077 0.204 Uiso 0.50 1 calc PR N 1
H67B H 0.4516 0.5848 0.3588 0.204 Uiso 0.50 1 calc PR N 1
C68 C 0.3859(8) 0.4775(17) 0.3249(11) 0.116(6) Uani 0.50 1 d PDU N 1
H68A H 0.3467 0.4862 0.3342 0.139 Uiso 0.50 1 calc PR N 1
H68B H 0.3831 0.5080 0.2872 0.139 Uiso 0.50 1 calc PR N 1
O2A O 0.3964(9) 0.3695(13) 0.3351(10) 0.088(5) Uani 0.50 1 d PDU N 2
C65A C 0.4622(10) 0.3670(9) 0.3477(12) 0.114(6) Uani 0.50 1 d PDU N 2
H65C H 0.4753 0.3111 0.3288 0.136 Uiso 0.50 1 calc PR N 2
H65D H 0.4809 0.3626 0.3898 0.136 Uiso 0.50 1 calc PR N 2
C66A C 0.4812(6) 0.4626(9) 0.3233(8) 0.092(4) Uani 0.50 1 d PDU N 2
H66C H 0.4870 0.4528 0.2844 0.110 Uiso 0.50 1 calc PR N 2
H66D H 0.5192 0.4883 0.3491 0.110 Uiso 0.50 1 calc PR N 2
C67A C 0.4264(7) 0.5314(10) 0.3207(10) 0.102(5) Uani 0.50 1 d PDU N 2
H67C H 0.4393 0.5866 0.3468 0.123 Uiso 0.50 1 calc PR N 2
H67D H 0.4090 0.5554 0.2810 0.123 Uiso 0.50 1 calc PR N 2
C68A C 0.3795(7) 0.4688(16) 0.3405(12) 0.099(5) Uani 0.50 1 d PDU N 2
H68C H 0.3806 0.4835 0.3809 0.119 Uiso 0.50 1 calc PR N 2
H68D H 0.3380 0.4811 0.3158 0.119 Uiso 0.50 1 calc PR N 2
C69 C 0.502(3) 0.0778(19) 0.022(2) 0.221(12) Uani 0.50 1 d PGDU O -1
C70 C 0.550(3) 0.0482(16) 0.0008(17) 0.187(10) Uani 0.50 1 d PGU O -1
H70 H 0.5804 0.0929 -0.0025 0.224 Uiso 0.50 1 calc PR O -1
C71 C 0.554(3) -0.0475(18) -0.0155(15) 0.188(10) Uani 0.50 1 d PGU O -1
H71 H 0.5872 -0.0675 -0.0298 0.225 Uiso 0.50 1 calc PR O -1
C72 C 0.510(3) -0.1136(17) -0.0106(18) 0.214(13) Uani 0.50 1 d PGU O -1
H72 H 0.5126 -0.1783 -0.0216 0.257 Uiso 0.50 1 calc PR O -1
C73 C 0.461(3) -0.084(3) 0.011(2) 0.262(16) Uani 0.50 1 d PGU O -1
H73 H 0.4313 -0.1287 0.0138 0.314 Uiso 0.50 1 calc PR O -1
C74 C 0.457(3) 0.012(3) 0.027(2) 0.265(15) Uani 0.50 1 d PGU O -1
H74 H 0.4246 0.0317 0.0411 0.318 Uiso 0.50 1 calc PR O -1
C75 C 0.487(2) 0.184(2) 0.030(2) 0.276(19) Uani 0.50 1 d PDU O -1
H75A H 0.5201 0.2120 0.0611 0.414 Uiso 0.50 1 calc PR O -1
H75B H 0.4491 0.1886 0.0411 0.414 Uiso 0.50 1 calc PR O -1
H75C H 0.4838 0.2193 -0.0055 0.414 Uiso 0.50 1 calc PR O -1
C76 C 0.0160(10) -0.0464(12) 0.5096(10) 0.150(4) Uani 0.50 1 d PGD P -1
C77 C 0.0503(8) 0.0306(15) 0.4980(9) 0.150(4) Uani 0.50 1 d PG P -1
H77 H 0.0923 0.0227 0.5018 0.180 Uiso 0.50 1 calc PR P -1
C78 C 0.0223(10) 0.1192(12) 0.4808(7) 0.150(4) Uani 0.50 1 d PG P -1
H78 H 0.0455 0.1713 0.4730 0.180 Uiso 0.50 1 calc PR P -1
C79 C -0.0399(10) 0.1307(11) 0.4753(8) 0.150(4) Uani 0.50 1 d PG P -1
H79 H -0.0588 0.1907 0.4637 0.180 Uiso 0.50 1 calc PR P -1
C80 C -0.0741(8) 0.0537(15) 0.4869(8) 0.150(4) Uani 0.50 1 d PG P -1
H80 H -0.1162 0.0616 0.4831 0.180 Uiso 0.50 1 calc PR P -1
C81 C -0.0462(10) -0.0349(12) 0.5040(9) 0.150(4) Uani 0.50 1 d PG P -1
H81 H -0.0694 -0.0869 0.5118 0.180 Uiso 0.50 1 calc PR P -1
C82 C 0.0660(12) -0.1206(18) 0.5230(12) 0.150(4) Uani 0.50 1 d PD P -1
H82A H 0.0845 -0.1243 0.4909 0.225 Uiso 0.50 1 calc PR P -1
H82B H 0.0489 -0.1830 0.5285 0.225 Uiso 0.50 1 calc PR P -1
H82C H 0.0968 -0.1024 0.5582 0.225 Uiso 0.50 1 calc PR P -1

loop_
_atom_site_aniso_label
_atom_site_aniso_U_11
_atom_site_aniso_U_22
_atom_site_aniso_U_33
_atom_site_aniso_U_23
_atom_site_aniso_U_13
_atom_site_aniso_U_12
Y1 0.0527(4) 0.0460(4) 0.0561(4) -0.0003(3) 0.0174(3) 0.0015(3)
Li1 0.063(6) 0.063(7) 0.085(8) 0.011(6) 0.027(6) -0.002(6)
Li2 0.087(8) 0.059(7) 0.102(10) -0.014(6) 0.037(7) -0.013(6)
N1 0.055(3) 0.073(4) 0.068(4) 0.001(3) 0.020(3) 0.005(3)
N2 0.052(3) 0.077(4) 0.061(3) -0.004(3) 0.016(3) -0.009(3)
N3 0.050(3) 0.047(3) 0.071(3) 0.008(2) 0.014(2) 0.003(2)
N4 0.048(3) 0.063(3) 0.084(4) 0.000(3) 0.023(3) -0.004(3)
N5 0.083(4) 0.045(3) 0.075(4) -0.009(3) 0.038(3) 0.007(3)
O1 0.066(3) 0.064(3) 0.094(4) 0.020(3) 0.017(3) -0.009(2)
C1 0.055(4) 0.070(4) 0.060(4) -0.004(3) 0.020(3) -0.010(3)
C2 0.083(5) 0.075(5) 0.065(4) -0.017(4) 0.031(4) -0.016(4)
C3 0.128(7) 0.084(5) 0.084(6) -0.027(5) 0.047(6) -0.023(6)
C4 0.130(8) 0.091(6) 0.061(5) -0.013(4) 0.019(5) -0.017(6)
C5 0.098(6) 0.089(6) 0.077(5) 0.002(4) 0.020(5) -0.011(5)
C6 0.076(4) 0.072(4) 0.057(4) 0.002(3) 0.023(3) -0.005(4)
C7 0.096(5) 0.076(5) 0.096(6) -0.018(4) 0.039(5) 0.007(4)
C8 0.095(18) 0.062(8) 0.12(2) -0.004(10) 0.021(17) 0.033(9)
C9 0.102(12) 0.080(14) 0.12(2) 0.033(12) 0.048(15) 0.025(11)
C8A 0.084(17) 0.089(9) 0.086(18) -0.015(12) 0.024(14) 0.021(11)
C9A 0.067(11) 0.12(2) 0.19(3) 0.015(19) 0.040(14) 0.026(12)
C10 0.075(4) 0.081(5) 0.060(4) 0.009(3) 0.023(3) 0.006(4)
C11 0.101(6) 0.106(7) 0.116(7) 0.024(5) 0.060(6) 0.021(5)
C12 0.137(8) 0.070(5) 0.110(7) 0.008(5) 0.068(6) 0.003(5)
C13 0.059(4) 0.064(4) 0.063(4) 0.017(3) 0.019(3) 0.007(3)
C14 0.064(4) 0.070(4) 0.066(4) 0.016(3) 0.012(3) -0.002(3)
C15 0.054(4) 0.094(6) 0.091(6) 0.025(5) 0.005(4) -0.014(4)
C16 0.047(4) 0.119(7) 0.124(8) 0.037(6) 0.016(5) 0.004(5)
C17 0.067(5) 0.091(6) 0.118(7) 0.024(5) 0.037(5) 0.017(5)
C18 0.066(4) 0.067(4) 0.077(5) 0.023(4) 0.023(4) 0.010(3)
C19 0.081(5) 0.101(6) 0.066(5) -0.005(4) 0.017(4) -0.029(5)
C20 0.106(7) 0.118(8) 0.090(6) -0.009(5) 0.021(5) 0.020(6)
C21 0.120(8) 0.138(9) 0.064(5) -0.002(5) 0.002(5) -0.027(6)
C22 0.068(4) 0.086(5) 0.078(5) 0.005(4) 0.027(4) 0.013(4)
C23 0.097(8) 0.099(6) 0.102(7) 0.008(5) 0.050(5) 0.025(5)
C24 0.097(8) 0.099(6) 0.102(7) 0.008(5) 0.050(5) 0.025(5)
C23A 0.097(8) 0.099(6) 0.102(7) 0.008(5) 0.050(5) 0.025(5)
C24A 0.097(8) 0.099(6) 0.102(7) 0.008(5) 0.050(5) 0.025(5)
C25 0.105(3) 0.089(2) 0.092(2) 0.028(2) 0.028(2) 0.033(2)
C26 0.105(3) 0.089(2) 0.092(2) 0.028(2) 0.028(2) 0.033(2)
C27 0.105(3) 0.089(2) 0.092(2) 0.028(2) 0.028(2) 0.033(2)
C28 0.105(3) 0.089(2) 0.092(2) 0.028(2) 0.028(2) 0.033(2)
C29 0.105(3) 0.089(2) 0.092(2) 0.028(2) 0.028(2) 0.033(2)
C30 0.105(3) 0.089(2) 0.092(2) 0.028(2) 0.028(2) 0.033(2)
C31 0.077(5) 0.082(5) 0.062(4) 0.002(4) 0.015(4) -0.012(4)
C32 0.095(6) 0.107(7) 0.115(7) 0.009(5) 0.051(5) 0.003(5)
C33 0.120(8) 0.177(11) 0.078(6) -0.004(7) -0.008(6) -0.005(8)
C34 0.081(5) 0.046(3) 0.090(5) -0.001(3) 0.029(4) 0.012(4)
C35 0.142(9) 0.084(7) 0.139(9) -0.009(6) 0.034(7) -0.027(6)
C36 0.079(5) 0.139(8) 0.107(7) -0.008(6) 0.039(5) 0.016(5)
C37 0.075(3) 0.085(4) 0.098(5) 0.023(4) 0.023(3) 0.003(3)
C38 0.075(3) 0.085(4) 0.098(5) 0.023(4) 0.023(3) 0.003(3)
C39 0.075(3) 0.085(4) 0.098(5) 0.023(4) 0.023(3) 0.003(3)
C40 0.075(3) 0.085(4) 0.098(5) 0.023(4) 0.023(3) 0.003(3)
C37A 0.075(3) 0.085(4) 0.098(5) 0.023(4) 0.023(3) 0.003(3)
C38A 0.075(3) 0.085(4) 0.098(5) 0.023(4) 0.023(3) 0.003(3)
C39A 0.075(3) 0.085(4) 0.098(5) 0.023(4) 0.023(3) 0.003(3)
C40A 0.075(3) 0.085(4) 0.098(5) 0.023(4) 0.023(3) 0.003(3)
C41 0.0670(19) 0.120(3) 0.128(3) 0.016(2) 0.040(2) -0.005(2)
C42 0.0670(19) 0.120(3) 0.128(3) 0.016(2) 0.040(2) -0.005(2)
C43 0.0670(19) 0.120(3) 0.128(3) 0.016(2) 0.040(2) -0.005(2)
C44 0.0670(19) 0.120(3) 0.128(3) 0.016(2) 0.040(2) -0.005(2)
C45 0.0670(19) 0.120(3) 0.128(3) 0.016(2) 0.040(2) -0.005(2)
C46 0.0670(19) 0.120(3) 0.128(3) 0.016(2) 0.040(2) -0.005(2)
C47 0.097(6) 0.104(6) 0.096(6) 0.018(5) 0.050(5) 0.004(5)
C48 0.161(11) 0.089(6) 0.127(8) 0.013(5) 0.076(6) -0.011(6)
C49 0.161(11) 0.089(6) 0.127(8) 0.013(5) 0.076(6) -0.011(6)
C48A 0.161(11) 0.089(6) 0.127(8) 0.013(5) 0.076(6) -0.011(6)
C49A 0.161(11) 0.089(6) 0.127(8) 0.013(5) 0.076(6) -0.011(6)
C50 0.062(4) 0.119(7) 0.098(6) 0.002(5) 0.013(4) 0.009(5)
C51 0.087(6) 0.138(7) 0.110(9) 0.009(6) 0.015(8) 0.036(6)
C52 0.087(6) 0.138(7) 0.110(9) 0.009(6) 0.015(8) 0.036(6)
C51A 0.087(6) 0.138(7) 0.110(9) 0.009(6) 0.015(8) 0.036(6)
C52A 0.087(6) 0.138(7) 0.110(9) 0.009(6) 0.015(8) 0.036(6)
C53 0.080(4) 0.045(3) 0.089(5) 0.000(3) 0.047(4) -0.004(3)
C54 0.096(5) 0.053(4) 0.087(5) -0.006(4) 0.047(4) 0.000(4)
C55 0.131(7) 0.047(4) 0.109(7) 0.001(4) 0.061(6) 0.008(4)
C56 0.120(7) 0.055(4) 0.122(8) -0.026(5) 0.055(6) 0.000(5)
C57 0.096(5) 0.062(4) 0.083(5) -0.015(4) 0.039(4) -0.005(4)
C58 0.079(4) 0.053(3) 0.068(4) -0.002(3) 0.036(4) -0.002(3)
C59 0.133(7) 0.054(4) 0.083(5) 0.017(4) 0.058(5) 0.021(4)
C60 0.138(8) 0.084(9) 0.087(7) 0.046(6) 0.045(5) 0.029(6)
C61 0.138(8) 0.084(9) 0.087(7) 0.046(6) 0.045(5) 0.029(6)
C60A 0.138(8) 0.084(9) 0.087(7) 0.046(6) 0.045(5) 0.029(6)
C61A 0.138(8) 0.084(9) 0.087(7) 0.046(6) 0.045(5) 0.029(6)
C62 0.092(5) 0.075(5) 0.070(5) 0.005(4) 0.033(4) -0.001(4)
C63 0.115(7) 0.111(7) 0.109(8) 0.036(6) 0.060(7) 0.015(6)
C64 0.115(7) 0.111(7) 0.109(8) 0.036(6) 0.060(7) 0.015(6)
C63A 0.115(7) 0.111(7) 0.109(8) 0.036(6) 0.060(7) 0.015(6)
C64A 0.115(7) 0.111(7) 0.109(8) 0.036(6) 0.060(7) 0.015(6)
O2 0.098(8) 0.080(7) 0.138(13) 0.003(8) 0.061(8) -0.027(7)
C65 0.100(10) 0.116(12) 0.204(16) -0.024(12) 0.038(13) -0.008(10)
C66 0.136(12) 0.148(15) 0.295(19) -0.057(15) 0.010(14) -0.022(10)
C67 0.150(14) 0.099(11) 0.258(19) -0.033(13) 0.051(14) -0.032(9)
C68 0.108(10) 0.082(9) 0.182(16) -0.019(11) 0.083(9) -0.018(8)
O2A 0.091(7) 0.078(7) 0.111(10) -0.022(8) 0.056(7) -0.034(6)
C65A 0.083(8) 0.073(8) 0.190(14) -0.030(9) 0.046(11) -0.045(7)
C66A 0.072(7) 0.077(8) 0.128(12) -0.027(8) 0.030(8) -0.047(6)
C67A 0.090(9) 0.089(8) 0.137(13) -0.006(10) 0.046(10) -0.039(7)
C68A 0.100(9) 0.079(8) 0.138(13) -0.015(10) 0.066(9) -0.032(7)
C69 0.33(3) 0.17(2) 0.20(3) 0.03(2) 0.14(2) -0.01(2)
C70 0.32(3) 0.128(16) 0.14(2) 0.034(16) 0.11(2) -0.01(2)
C71 0.32(3) 0.120(16) 0.136(19) 0.032(16) 0.09(2) -0.03(2)
C72 0.34(4) 0.17(2) 0.16(2) 0.05(2) 0.09(2) -0.05(2)
C73 0.33(4) 0.22(3) 0.26(3) 0.01(3) 0.12(3) -0.07(3)
C74 0.33(3) 0.23(3) 0.27(4) 0.00(3) 0.14(3) -0.05(3)
C75 0.33(4) 0.20(3) 0.30(5) -0.09(3) 0.08(4) 0.00(3)
C76 0.194(11) 0.165(9) 0.103(6) -0.010(7) 0.061(7) -0.078(11)
C77 0.194(11) 0.165(9) 0.103(6) -0.010(7) 0.061(7) -0.078(11)
C78 0.194(11) 0.165(9) 0.103(6) -0.010(7) 0.061(7) -0.078(11)
C79 0.194(11) 0.165(9) 0.103(6) -0.010(7) 0.061(7) -0.078(11)
C80 0.194(11) 0.165(9) 0.103(6) -0.010(7) 0.061(7) -0.078(11)
C81 0.194(11) 0.165(9) 0.103(6) -0.010(7) 0.061(7) -0.078(11)
C82 0.194(11) 0.165(9) 0.103(6) -0.010(7) 0.061(7) -0.078(11)

loop_
_atom_type_symbol
_atom_type_description
_atom_type_scat_dispersion_real
_atom_type_scat_dispersion_imag
_atom_type_scat_source
C C 0.0033 0.0016 'International Tables Vol C Tables 4.2.6.8 and 6.1.1.4'
H H 0.0000 0.0000 'International Tables Vol C Tables 4.2.6.8 and 6.1.1.4'
N N 0.0061 0.0033 'International Tables Vol C Tables 4.2.6.8 and 6.1.1.4'
O O 0.0106 0.0060 'International Tables Vol C Tables 4.2.6.8 and 6.1.1.4'
Y Y -2.7962 3.5667 'International Tables Vol C Tables 4.2.6.8 and 6.1.1.4'
Li Li -0.0003 0.0001 'International Tables Vol C Tables 4.2.6.8 and 6.1.1.4'

loop_
_geom_angle_atom_site_label_1
_geom_angle_atom_site_label_2
_geom_angle_atom_site_label_3
_geom_angle
N1 Y1 N5 117.2(2)
N1 Y1 N2 84.06(19)
N5 Y1 N2 112.1(2)
N1 Y1 N4 92.9(2)
N5 Y1 N4 84.2(2)
N2 Y1 N4 163.0(2)
N1 Y1 N3 125.76(19)
N5 Y1 N3 116.62(19)
N2 Y1 N3 82.10(19)
N4 Y1 N3 86.16(18)
N1 Y1 Li2 109.4(3)
N5 Y1 Li2 42.7(3)
N2 Y1 Li2 154.6(3)
N4 Y1 Li2 41.5(3)
N3 Y1 Li2 105.1(3)
N1 Y1 Li1 105.8(3)
N5 Y1 Li1 126.4(3)
N2 Y1 Li1 41.0(3)
N4 Y1 Li1 125.3(3)
N3 Y1 Li1 41.3(3)
Li2 Y1 Li1 142.6(4)
N1 Y1 H2N 63.9(8)
N5 Y1 H2N 125.3(14)
N2 Y1 H2N 21.1(7)
N4 Y1 H2N 147.9(10)
N3 Y1 H2N 90.1(15)
Li2 Y1 H2N 163.9(16)
Li1 Y1 H2N 50.4(14)
N1 Y1 H3N 143.4(12)
N5 Y1 H3N 97.2(8)
N2 Y1 H3N 94.9(16)
N4 Y1 H3N 77.5(18)
N3 Y1 H3N 20.3(6)
Li2 Y1 H3N 86.8(11)
Li1 Y1 H3N 56.8(13)
H2N Y1 H3N 107.2(18)
N1 Y1 H4N 104.5(19)
N5 Y1 H4N 92.9(18)
N2 Y1 H4N 146.6(8)
N4 Y1 H4N 19.6(7)
N3 Y1 H4N 66.5(7)
Li2 Y1 H4N 52.7(14)
Li1 Y1 H4N 106.3(7)
H2N Y1 H4N 142(2)
H3N Y1 H4N 59(2)
N1 Y1 H5N 95.9(6)
N5 Y1 H5N 21.8(6)
N2 Y1 H5N 116.8(16)
N4 Y1 H5N 80.2(16)
N3 Y1 H5N 136.8(8)
Li2 Y1 H5N 42.4(15)
Li1 Y1 H5N 144.5(13)
H2N Y1 H5N 122(2)
H3N Y1 H5N 116.7(10)
H4N Y1 H5N 95(2)
O1 Li1 N2 133.8(7)
O1 Li1 N3 125.9(6)
N2 Li1 N3 100.1(5)
O1 Li1 C13 103.1(5)
N2 Li1 C13 32.8(3)
N3 Li1 C13 127.9(5)
O1 Li1 Y1 176.4(6)
N2 Li1 Y1 49.7(3)
N3 Li1 Y1 50.7(3)
C13 Li1 Y1 80.5(3)
O2A Li2 O2 10.0(13)
O2A Li2 N4 128.0(11)
O2 Li2 N4 128.9(11)
O2A Li2 N5 130.7(10)
O2 Li2 N5 131.2(11)
N4 Li2 N5 99.9(5)
O2A Li2 C41 101.8(9)
O2 Li2 C41 99.9(10)
N4 Li2 C41 31.2(3)
N5 Li2 C41 127.5(6)
O2A Li2 C53 99.1(9)
O2 Li2 C53 101.4(10)
N4 Li2 C53 128.2(6)
N5 Li2 C53 32.0(3)
C41 Li2 C53 158.7(6)
O2A Li2 Y1 170.4(9)
O2 Li2 Y1 179.1(11)
N4 Li2 Y1 50.3(3)
N5 Li2 Y1 49.5(3)
C41 Li2 Y1 79.2(4)
C53 Li2 Y1 79.5(4)
O2A Li2 H5N 145.6(13)
O2 Li2 H5N 140.8(14)
N4 Li2 H5N 85.7(8)
N5 Li2 H5N 24.6(6)
C41 Li2 H5N 107.5(7)
C53 Li2 H5N 54.5(6)
Y1 Li2 H5N 39.5(9)
C1 N1 Y1 143.6(4)
C1 N1 H1N 110(5)
Y1 N1 H1N 106(5)
C13 N2 Li1 96.5(5)
C13 N2 Y1 156.2(5)
Li1 N2 Y1 89.3(4)
C13 N2 H2N 111(4)
Li1 N2 H2N 106(5)
Y1 N2 H2N 89(4)
C25 N3 Li1 108.0(6)
C25 N3 Y1 143.2(5)
Li1 N3 Y1 88.0(4)
C25 N3 H3N 129(4)
Li1 N3 H3N 122(4)
Y1 N3 H3N 52.8(10)
C41 N4 Li2 99.4(6)
C41 N4 Y1 153.3(6)
Li2 N4 Y1 88.2(4)
C41 N4 H4N 150.2(19)
Li2 N4 H4N 107(4)
Y1 N4 H4N 43.9(18)
C53 N5 Li2 97.0(5)
C53 N5 Y1 155.3(4)
Li2 N5 Y1 87.7(4)
C53 N5 H5N 149(3)
Li2 N5 H5N 78(4)
Y1 N5 H5N 55(3)
C40 O1 C37 109.3(6)
C40 O1 C37A 99.8(10)
C37 O1 C37A 24.5(11)
C40 O1 C40A 20.9(12)
C37 O1 C40A 107.0(7)
C37A O1 C40A 106.4(6)
C40 O1 Li1 125.3(6)
C37 O1 Li1 125.1(6)
C37A O1 Li1 126.8(6)
C40A O1 Li1 126.0(6)
C6 C1 C2 118.2(6)
C6 C1 N1 120.0(6)
C2 C1 N1 121.8(6)
C3 C2 C1 118.3(8)
C3 C2 C7 119.5(7)
C1 C2 C7 122.1(7)
C4 C3 C2 122.7(8)
C4 C3 H3 118.6
C2 C3 H3 118.6
C5 C4 C3 118.4(8)
C5 C4 H4 120.8
C3 C4 H4 120.8
C6 C5 C4 121.7(9)
C6 C5 H5 119.1
C4 C5 H5 119.1
C5 C6 C1 120.6(7)
C5 C6 C10 117.4(7)
C1 C6 C10 121.6(6)
C2 C7 C9 121.3(11)
C2 C7 C8A 123.0(12)
C9 C7 C8A 100.7(18)
C2 C7 C8 103.9(11)
C9 C7 C8 114(2)
C8A C7 C8 19.1(18)
C2 C7 C9A 100.3(11)
C9 C7 C9A 22.7(15)
C8A C7 C9A 109(2)
C8 C7 C9A 116(3)
C2 C7 H7 105.4
C9 C7 H7 105.4
C8A C7 H7 97.5
C8 C7 H7 105.4
C9A C7 H7 123.3
C7 C8 H8A 109.5
C7 C8 H8B 109.5
H8A C8 H8B 109.5
C7 C8 H8C 109.5
H8A C8 H8C 109.5
H8B C8 H8C 109.5
C7 C9 H9A 109.5
C7 C9 H9B 109.5
H9A C9 H9B 109.5
C7 C9 H9C 109.5
H9A C9 H9C 109.5
H9B C9 H9C 109.5
C7 C8A H8A1 109.5
C7 C8A H8A2 109.5
H8A1 C8A H8A2 109.5
C7 C8A H8A3 109.5
H8A1 C8A H8A3 109.5
H8A2 C8A H8A3 109.5
C7 C9A H9A1 109.5
C7 C9A H9A2 109.5
H9A1 C9A H9A2 109.5
C7 C9A H9A3 109.5
H9A1 C9A H9A3 109.5
H9A2 C9A H9A3 109.5
C6 C10 C11 112.4(7)
C6 C10 C12 110.6(6)
C11 C10 C12 109.7(7)
C6 C10 H10 108.0
C11 C10 H10 108.0
C12 C10 H10 108.0
C10 C11 H11A 109.5
C10 C11 H11B 109.5
H11A C11 H11B 109.5
C10 C11 H11C 109.5
H11A C11 H11C 109.5
H11B C11 H11C 109.5
C10 C12 H12A 109.5
C10 C12 H12B 109.5
H12A C12 H12B 109.5
C10 C12 H12C 109.5
H12A C12 H12C 109.5
H12B C12 H12C 109.5
C18 C13 N2 119.2(6)
C18 C13 C14 119.1(6)
N2 C13 C14 121.7(6)
C18 C13 Li1 95.7(5)
N2 C13 Li1 50.7(4)
C14 C13 Li1 121.8(5)
C15 C14 C13 119.8(7)
C15 C14 C19 119.1(7)
C13 C14 C19 121.0(6)
C16 C15 C14 121.3(8)
C16 C15 H15 119.4
C14 C15 H15 119.4
C17 C16 C15 119.4(7)
C17 C16 H16 120.3
C15 C16 H16 120.3
C16 C17 C18 122.1(8)
C16 C17 H17 119.0
C18 C17 H17 119.0
C17 C18 C13 118.4(8)
C17 C18 C22 118.9(7)
C13 C18 C22 122.8(6)
C20 C19 C14 111.4(6)
C20 C19 C21 109.4(8)
C14 C19 C21 115.0(8)
C20 C19 H19 106.9
C14 C19 H19 106.9
C21 C19 H19 106.9
C19 C20 H20A 109.5
C19 C20 H20B 109.5
H20A C20 H20B 109.5
C19 C20 H20C 109.5
H20A C20 H20C 109.5
H20B C20 H20C 109.5
C19 C21 H21A 109.5
C19 C21 H21B 109.5
H21A C21 H21B 109.5
C19 C21 H21C 109.5
H21A C21 H21C 109.5
H21B C21 H21C 109.5
C18 C22 C23 113.6(15)
C18 C22 C24 111.0(10)
C23 C22 C24 115.2(11)
C18 C22 C23A 106.3(15)
C23 C22 C23A 14.4(14)
C24 C22 C23A 129.3(13)
C18 C22 C24A 114.9(11)
C23 C22 C24A 93.7(12)
C24 C22 C24A 23.7(8)
C23A C22 C24A 108.1(12)
C18 C22 H22 105.3
C23 C22 H22 105.3
C24 C22 H22 105.3
C23A C22 H22 96.4
C24A C22 H22 123.2
C22 C23 H23A 109.5
C22 C23 H23B 109.5
H23A C23 H23B 109.5
C22 C23 H23C 109.5
H23A C23 H23C 109.5
H23B C23 H23C 109.5
C22 C24 H24A 109.5
C22 C24 H24B 109.5
H24A C24 H24B 109.5
C22 C24 H24C 109.5
H24A C24 H24C 109.5
H24B C24 H24C 109.5
C22 C23A H23D 109.5
C22 C23A H23E 109.5
H23D C23A H23E 109.5
C22 C23A H23F 109.5
H23D C23A H23F 109.5
H23E C23A H23F 109.5
C22 C24A H24D 109.5
C22 C24A H24E 109.5
H24D C24A H24E 109.5
C22 C24A H24F 109.5
H24D C24A H24F 109.5
H24E C24A H24F 109.5
N3 C25 C30 119.6(8)
N3 C25 C26 122.1(8)
C30 C25 C26 118.3(7)
C27 C26 C25 120.3(9)
C27 C26 C31 117.6(8)
C25 C26 C31 121.9(7)
C26 C27 C28 120.4(8)
C26 C27 H27 119.8
C28 C27 H27 119.8
C29 C28 C27 119.8(8)
C29 C28 H28 120.1
C27 C28 H28 120.1
C30 C29 C28 122.2(9)
C30 C29 H29 118.9
C28 C29 H29 118.9
C29 C30 C25 118.8(8)
C29 C30 C34 118.0(8)
C25 C30 C34 123.1(7)
C26 C31 C32 112.1(7)
C26 C31 C33 114.5(8)
C32 C31 C33 111.0(7)
C26 C31 H31 106.2
C32 C31 H31 106.2
C33 C31 H31 106.2
C31 C32 H32A 109.5
C31 C32 H32B 109.5
H32A C32 H32B 109.5
C31 C32 H32C 109.5
H32A C32 H32C 109.5
H32B C32 H32C 109.5
C31 C33 H33A 109.5
C31 C33 H33B 109.5
H33A C33 H33B 109.5
C31 C33 H33C 109.5
H33A C33 H33C 109.5
H33B C33 H33C 109.5
C30 C34 C36 111.8(7)
C30 C34 C35 112.1(7)
C36 C34 C35 111.2(7)
C30 C34 H34 107.2
C36 C34 H34 107.2
C35 C34 H34 107.2
C34 C35 H35A 109.5
C34 C35 H35B 109.5
H35A C35 H35B 109.5
C34 C35 H35C 109.5
H35A C35 H35C 109.5
H35B C35 H35C 109.5
C34 C36 H36A 109.5
C34 C36 H36B 109.5
H36A C36 H36B 109.5
C34 C36 H36C 109.5
H36A C36 H36C 109.5
H36B C36 H36C 109.5
O1 C37 C38 107.5(6)
O1 C37 H37A 110.2
C38 C37 H37A 110.2
O1 C37 H37B 110.2
C38 C37 H37B 110.2
H37A C37 H37B 108.5
C37 C38 C39 104.6(5)
C37 C38 H38A 110.8
C39 C38 H38A 110.8
C37 C38 H38B 110.8
C39 C38 H38B 110.8
H38A C38 H38B 108.9
C40 C39 C38 104.3(5)
C40 C39 H39A 110.9
C38 C39 H39A 110.9
C40 C39 H39B 110.9
C38 C39 H39B 110.9
H39A C39 H39B 108.9
O1 C40 C39 108.0(5)
O1 C40 H40A 110.1
C39 C40 H40A 110.1
O1 C40 H40B 110.1
C39 C40 H40B 110.1
H40A C40 H40B 108.4
O1 C37A C38A 105.7(6)
O1 C37A H37C 110.6
C38A C37A H37C 110.6
O1 C37A H37D 110.6
C38A C37A H37D 110.6
H37C C37A H37D 108.7
C37A C38A C39A 103.8(5)
C37A C38A H38C 111.0
C39A C38A H38C 111.0
C37A C38A H38D 111.0
C39A C38A H38D 111.0
H38C C38A H38D 109.0
C40A C39A C38A 104.5(5)
C40A C39A H39C 110.9
C38A C39A H39C 110.9
C40A C39A H39D 110.9
C38A C39A H39D 110.9
H39C C39A H39D 108.9
O1 C40A C39A 106.7(6)
O1 C40A H40C 110.4
C39A C40A H40C 110.4
O1 C40A H40D 110.4
C39A C40A H40D 110.4
H40C C40A H40D 108.6
N4 C41 C42 120.0(8)
N4 C41 C46 120.8(8)
C42 C41 C46 119.1(7)
N4 C41 Li2 49.4(5)
C42 C41 Li2 89.6(7)
C46 C41 Li2 127.9(8)
C43 C42 C41 117.1(9)
C43 C42 C47 119.6(8)
C41 C42 C47 123.3(7)
C44 C43 C42 123.4(9)
C44 C43 H43 118.3
C42 C43 H43 118.3
C43 C44 C45 118.5(8)
C43 C44 H44 120.7
C45 C44 H44 120.7
C46 C45 C44 123.3(9)
C46 C45 H45 118.4
C44 C45 H45 118.4
C45 C46 C41 118.4(9)
C45 C46 C50 120.3(9)
C41 C46 C50 121.2(7)
C42 C47 C49 108.3(18)
C42 C47 C49A 114.0(18)
C49 C47 C49A 15.4(15)
C42 C47 C48 115(3)
C49 C47 C48 112(2)
C49A C47 C48 97(2)
C42 C47 C48A 116(3)
C49 C47 C48A 119(3)
C49A C47 C48A 105(2)
C48 C47 C48A 10(3)
C42 C47 H47 107.2
C49 C47 H47 107.2
C49A C47 H47 116.7
C48 C47 H47 107.2
C48A C47 H47 97.8
C47 C48 H48A 109.5
C47 C48 H48B 109.5
H48A C48 H48B 109.5
C47 C48 H48C 109.5
H48A C48 H48C 109.5
H48B C48 H48C 109.5
C47 C49 H49A 109.5
C47 C49 H49B 109.5
H49A C49 H49B 109.5
C47 C49 H49C 109.5
H49A C49 H49C 109.5
H49B C49 H49C 109.5
C47 C48A H48D 109.5
C47 C48A H48E 109.5
H48D C48A H48E 109.5
C47 C48A H48F 109.5
H48D C48A H48F 109.5
H48E C48A H48F 109.5
C47 C49A H49D 109.5
C47 C49A H49E 109.5
H49D C49A H49E 109.5
C47 C49A H49F 109.5
H49D C49A H49F 109.5
H49E C49A H49F 109.5
C46 C50 C52 121.4(17)
C46 C50 C51 108.9(15)
C52 C50 C51 111.4(15)
C46 C50 C52A 109.0(16)
C52 C50 C52A 14(2)
C51 C50 C52A 124.5(19)
C46 C50 C51A 107.2(14)
C52 C50 C51A 98(2)
C51 C50 C51A 19.8(11)
C52A C50 C51A 109.2(17)
C46 C50 H50 104.5
C52 C50 H50 104.5
C51 C50 H50 104.5
C52A C50 H50 103.4
C51A C50 H50 123.0
C50 C51 H51A 109.5
C50 C51 H51B 109.5
H51A C51 H51B 109.5
C50 C51 H51C 109.5
H51A C51 H51C 109.5
H51B C51 H51C 109.5
C50 C52 H52A 109.5
C50 C52 H52B 109.5
H52A C52 H52B 109.5
C50 C52 H52C 109.5
H52A C52 H52C 109.5
H52B C52 H52C 109.5
C50 C51A H51D 109.5
C50 C51A H51E 109.5
H51D C51A H51E 109.5
C50 C51A H51F 109.5
H51D C51A H51F 109.5
H51E C51A H51F 109.5
C50 C52A H52D 109.5
C50 C52A H52E 109.5
H52D C52A H52E 109.5
C50 C52A H52F 109.5
H52D C52A H52F 109.5
H52E C52A H52F 109.5
C58 C53 N5 121.4(6)
C58 C53 C54 118.2(6)
N5 C53 C54 120.4(6)
C58 C53 Li2 93.7(5)
N5 C53 Li2 51.0(4)
C54 C53 Li2 123.8(5)
C55 C54 C53 118.9(7)
C55 C54 C59 117.4(7)
C53 C54 C59 123.7(6)
C56 C55 C54 122.1(7)
C56 C55 H55 118.9
C54 C55 H55 118.9
C55 C56 C57 118.7(7)
C55 C56 H56 120.7
C57 C56 H56 120.7
C56 C57 C58 122.6(8)
C56 C57 H57 118.7
C58 C57 H57 118.7
C57 C58 C53 119.4(7)
C57 C58 C62 118.3(7)
C53 C58 C62 122.2(6)
C54 C59 C60A 115.7(11)
C54 C59 C61A 105.2(10)
C60A C59 C61A 112.4(10)
C54 C59 C60 109.9(11)
C60A C59 C60 20.0(10)
C61A C59 C60 131.2(11)
C54 C59 C61 118.8(11)
C60A C59 C61 90.2(10)
C61A C59 C61 22.3(9)
C60 C59 C61 108.9(10)
C54 C59 H59 106.1
C60A C59 H59 119.6
C61A C59 H59 95.2
C60 C59 H59 106.1
C61 C59 H59 106.1
C59 C60 H60A 109.5
C59 C60 H60B 109.5
H60A C60 H60B 109.5
C59 C60 H60C 109.5
H60A C60 H60C 109.5
H60B C60 H60C 109.5
C59 C61 H61A 109.5
C59 C61 H61B 109.5
H61A C61 H61B 109.5
C59 C61 H61C 109.5
H61A C61 H61C 109.5
H61B C61 H61C 109.5
C59 C60A H60D 109.5
C59 C60A H60E 109.5
H60D C60A H60E 109.5
C59 C60A H60F 109.5
H60D C60A H60F 109.5
H60E C60A H60F 109.5
C59 C61A H61D 109.5
C59 C61A H61E 109.5
H61D C61A H61E 109.5
C59 C61A H61F 109.5
H61D C61A H61F 109.5
H61E C61A H61F 109.5
C58 C62 C64A 113.6(11)
C58 C62 C63A 117.3(15)
C64A C62 C63A 108.3(14)
C58 C62 C63 106.9(14)
C64A C62 C63 121.5(16)
C63A C62 C63 13(2)
C58 C62 C64 111.7(11)
C64A C62 C64 23.5(11)
C63A C62 C64 90.4(18)
C63 C62 C64 102.6(16)
C58 C62 H62 111.7
C64A C62 H62 90.5
C63A C62 H62 112.3
C63 C62 H62 111.7
C64 C62 H62 111.7
C62 C63 H63A 109.5
C62 C63 H63B 109.5
H63A C63 H63B 109.5
C62 C63 H63C 109.5
H63A C63 H63C 109.5
H63B C63 H63C 109.5
C62 C64 H64A 109.5
C62 C64 H64B 109.5
H64A C64 H64B 109.5
C62 C64 H64C 109.5
H64A C64 H64C 109.5
H64B C64 H64C 109.5
C62 C63A H63D 109.5
C62 C63A H63E 109.5
H63D C63A H63E 109.5
C62 C63A H63F 109.5
H63D C63A H63F 109.5
H63E C63A H63F 109.5
C62 C64A H64D 109.5
C62 C64A H64E 109.5
H64D C64A H64E 109.5
C62 C64A H64F 109.5
H64D C64A H64F 109.5
H64E C64A H64F 109.5
C65 O2 C68 108.8(7)
C65 O2 Li2 124.4(18)
C68 O2 Li2 126.7(17)
O2 C65 C66 108.7(7)
O2 C65 H65A 110.0
C66 C65 H65A 110.0
O2 C65 H65B 110.0
C66 C65 H65B 110.0
H65A C65 H65B 108.3
C65 C66 C67 104.3(5)
C65 C66 H66A 110.9
C67 C66 H66A 110.9
C65 C66 H66B 110.9
C67 C66 H66B 110.9
H66A C66 H66B 108.9
C68 C67 C66 104.6(5)
C68 C67 H67A 110.8
C66 C67 H67A 110.8
C68 C67 H67B 110.8
C66 C67 H67B 110.8
H67A C67 H67B 108.9
O2 C68 C67 108.1(7)
O2 C68 H68A 110.1
C67 C68 H68A 110.1
O2 C68 H68B 110.1
C67 C68 H68B 110.1
H68A C68 H68B 108.4
C65A O2A C68A 106.8(7)
C65A O2A Li2 127.2(15)
C68A O2A Li2 123.6(16)
O2A C65A C66A 106.2(7)
O2A C65A H65C 110.5
C66A C65A H65C 110.5
O2A C65A H65D 110.5
C66A C65A H65D 110.5
H65C C65A H65D 108.7
C65A C66A C67A 103.7(5)
C65A C66A H66C 111.0
C67A C66A H66C 111.0
C65A C66A H66D 111.0
C67A C66A H66D 111.0
H66C C66A H66D 109.0
C68A C67A C66A 104.7(5)
C68A C67A H67C 110.8
C66A C67A H67C 110.8
C68A C67A H67D 110.8
C66A C67A H67D 110.8
H67C C67A H67D 108.9
O2A C68A C67A 106.7(7)
O2A C68A H68C 110.4
C67A C68A H68C 110.4
O2A C68A H68D 110.4
C67A C68A H68D 110.4
H68C C68A H68D 108.6
C70 C69 C74 120.0
C70 C69 C75 123(4)
C74 C69 C75 116(4)
C71 C70 C69 120.0
C71 C70 H70 120.0
C69 C70 H70 120.0
C72 C71 C70 120.0
C72 C71 H71 120.0
C70 C71 H71 120.0
C71 C72 C73 120.0
C71 C72 H72 120.0
C73 C72 H72 120.0
C72 C73 C74 120.0
C72 C73 H73 120.0
C74 C73 H73 120.0
C73 C74 C69 120.0
C73 C74 H74 120.0
C69 C74 H74 120.0
C77 C76 C81 120.0
C77 C76 C82 97.8(14)
C81 C76 C82 142.1(14)
C78 C77 C76 120.0
C78 C77 H77 120.0
C76 C77 H77 120.0
C77 C78 C79 120.0
C77 C78 H78 120.0
C79 C78 H78 120.0
C80 C79 C78 120.0
C80 C79 H79 120.0
C78 C79 H79 120.0
C81 C80 C79 120.0
C81 C80 H80 120.0
C79 C80 H80 120.0
C80 C81 C76 120.0
C80 C81 H81 120.0
C76 C81 H81 120.0

loop_
_geom_bond_atom_site_label_1
_geom_bond_atom_site_label_2
_geom_bond_distance
Y1 N1 2.260(6)
Y1 N5 2.340(5)
Y1 N2 2.349(5)
Y1 N4 2.367(5)
Y1 N3 2.388(5)
Y1 Li2 3.073(12)
Y1 Li1 3.082(11)
Y1 H2N 2.51(6)
Y1 H3N 1.988(15)
Y1 H4N 1.83(2)
Y1 H5N 1.97(4)
Li1 O1 1.884(11)
Li1 N2 2.023(13)
Li1 N3 2.035(13)
Li1 C13 2.597(13)
Li2 O2A 1.916(16)
Li2 O2 1.959(16)
Li2 N4 2.037(13)
Li2 N5 2.087(15)
Li2 C41 2.648(16)
Li2 C53 2.666(15)
Li2 H5N 2.09(6)
N1 C1 1.424(8)
N1 H1N 0.87(2)
N2 C13 1.416(8)
N2 H2N 0.90(2)
N3 C25 1.387(9)
N3 H3N 0.87(2)
N4 C41 1.390(9)
N4 H4N 0.89(2)
N5 C53 1.425(8)
N5 H5N 0.89(2)
O1 C40 1.414(8)
O1 C37 1.436(8)
O1 C37A 1.444(8)
O1 C40A 1.445(8)
C1 C6 1.406(9)
C1 C2 1.423(9)
C2 C3 1.388(11)
C2 C7 1.502(11)
C3 C4 1.375(12)
C3 H3 0.9400
C4 C5 1.371(12)
C4 H4 0.9400
C5 C6 1.370(10)
C5 H5 0.9400
C6 C10 1.535(10)
C7 C9 1.542(14)
C7 C8A 1.554(14)
C7 C8 1.555(14)
C7 C9A 1.563(15)
C7 H7 0.9900
C8 H8A 0.9700
C8 H8B 0.9700
C8 H8C 0.9700
C9 H9A 0.9700
C9 H9B 0.9700
C9 H9C 0.9700
C8A H8A1 0.9700
C8A H8A2 0.9700
C8A H8A3 0.9700
C9A H9A1 0.9700
C9A H9A2 0.9700
C9A H9A3 0.9700
C10 C11 1.544(10)
C10 C12 1.544(10)
C10 H10 0.9900
C11 H11A 0.9700
C11 H11B 0.9700
C11 H11C 0.9700
C12 H12A 0.9700
C12 H12B 0.9700
C12 H12C 0.9700
C13 C18 1.414(10)
C13 C14 1.419(9)
C14 C15 1.389(10)
C14 C19 1.522(11)
C15 C16 1.380(12)
C15 H15 0.9400
C16 C17 1.372(13)
C16 H16 0.9400
C17 C18 1.410(10)
C17 H17 0.9400
C18 C22 1.502(11)
C19 C20 1.519(12)
C19 C21 1.523(10)
C19 H19 0.9900
C20 H20A 0.9700
C20 H20B 0.9700
C20 H20C 0.9700
C21 H21A 0.9700
C21 H21B 0.9700
C21 H21C 0.9700
C22 C23 1.534(14)
C22 C24 1.548(13)
C22 C23A 1.551(14)
C22 C24A 1.557(13)
C22 H22 0.9900
C23 H23A 0.9700
C23 H23B 0.9700
C23 H23C 0.9700
C24 H24A 0.9700
C24 H24B 0.9700
C24 H24C 0.9700
C23A H23D 0.9700
C23A H23E 0.9700
C23A H23F 0.9700
C24A H24D 0.9700
C24A H24E 0.9700
C24A H24F 0.9700
C25 C30 1.421(12)
C25 C26 1.434(12)
C26 C27 1.380(11)
C26 C31 1.499(11)
C27 C28 1.385(12)
C27 H27 0.9400
C28 C29 1.383(11)
C28 H28 0.9400
C29 C30 1.381(10)
C29 H29 0.9400
C30 C34 1.483(11)
C31 C32 1.507(10)
C31 C33 1.520(11)
C31 H31 0.9900
C32 H32A 0.9700
C32 H32B 0.9700
C32 H32C 0.9700
C33 H33A 0.9700
C33 H33B 0.9700
C33 H33C 0.9700
C34 C36 1.518(10)
C34 C35 1.539(11)
C34 H34 0.9900
C35 H35A 0.9700
C35 H35B 0.9700
C35 H35C 0.9700
C36 H36A 0.9700
C36 H36B 0.9700
C36 H36C 0.9700
C37 C38 1.535(8)
C37 H37A 0.9800
C37 H37B 0.9800
C38 C39 1.555(9)
C38 H38A 0.9800
C38 H38B 0.9800
C39 C40 1.544(8)
C39 H39A 0.9800
C39 H39B 0.9800
C40 H40A 0.9800
C40 H40B 0.9800
C37A C38A 1.549(9)
C37A H37C 0.9800
C37A H37D 0.9800
C38A C39A 1.558(8)
C38A H38C 0.9800
C38A H38D 0.9800
C39A C40A 1.535(8)
C39A H39C 0.9800
C39A H39D 0.9800
C40A H40C 0.9800
C40A H40D 0.9800
C41 C42 1.423(13)
C41 C46 1.443(13)
C42 C43 1.417(10)
C42 C47 1.491(12)
C43 C44 1.348(12)
C43 H43 0.9400
C44 C45 1.375(12)
C44 H44 0.9400
C45 C46 1.368(11)
C45 H45 0.9400
C46 C50 1.512(12)
C47 C49 1.517(14)
C47 C49A 1.527(14)
C47 C48 1.528(15)
C47 C48A 1.534(14)
C47 H47 0.9900
C48 H48A 0.9700
C48 H48B 0.9700
C48 H48C 0.9700
C49 H49A 0.9700
C49 H49B 0.9700
C49 H49C 0.9700
C48A H48D 0.9700
C48A H48E 0.9700
C48A H48F 0.9700
C49A H49D 0.9700
C49A H49E 0.9700
C49A H49F 0.9700
C50 C52 1.520(14)
C50 C51 1.523(15)
C50 C52A 1.529(15)
C50 C51A 1.540(15)
C50 H50 0.9900
C51 H51A 0.9700
C51 H51B 0.9700
C51 H51C 0.9700
C52 H52A 0.9700
C52 H52B 0.9700
C52 H52C 0.9700
C51A H51D 0.9700
C51A H51E 0.9700
C51A H51F 0.9700
C52A H52D 0.9700
C52A H52E 0.9700
C52A H52F 0.9700
C53 C58 1.417(10)
C53 C54 1.426(10)
C54 C55 1.406(10)
C54 C59 1.512(11)
C55 C56 1.365(12)
C55 H55 0.9400
C56 C57 1.375(11)
C56 H56 0.9400
C57 C58 1.385(9)
C57 H57 0.9400
C58 C62 1.493(10)
C59 C60A 1.523(14)
C59 C61A 1.541(14)
C59 C60 1.542(14)
C59 C61 1.543(13)
C59 H59 0.9900
C60 H60A 0.9700
C60 H60B 0.9700
C60 H60C 0.9700
C61 H61A 0.9700
C61 H61B 0.9700
C61 H61C 0.9700
C60A H60D 0.9700
C60A H60E 0.9700
C60A H60F 0.9700
C61A H61D 0.9700
C61A H61E 0.9700
C61A H61F 0.9700
C62 C64A 1.514(14)
C62 C63A 1.519(14)
C62 C63 1.530(14)
C62 C64 1.534(14)
C62 H62 0.9900
C63 H63A 0.9700
C63 H63B 0.9700
C63 H63C 0.9700
C64 H64A 0.9700
C64 H64B 0.9700
C64 H64C 0.9700
C63A H63D 0.9700
C63A H63E 0.9700
C63A H63F 0.9700
C64A H64D 0.9700
C64A H64E 0.9700
C64A H64F 0.9700
O2 C65 1.427(9)
O2 C68 1.432(9)
C65 C66 1.544(9)
C65 H65A 0.9800
C65 H65B 0.9800
C66 C67 1.553(9)
C66 H66A 0.9800
C66 H66B 0.9800
C67 C68 1.545(9)
C67 H67A 0.9800
C67 H67B 0.9800
C68 H68A 0.9800
C68 H68B 0.9800
O2A C65A 1.441(9)
O2A C68A 1.442(9)
C65A C66A 1.553(9)
C65A H65C 0.9800
C65A H65D 0.9800
C66A C67A 1.554(9)
C66A H66C 0.9800
C66A H66D 0.9800
C67A C68A 1.542(9)
C67A H67C 0.9800
C67A H67D 0.9800
C68A H68C 0.9800
C68A H68D 0.9800
C69 C70 1.3900
C69 C74 1.3900
C69 C75 1.534(19)
C70 C71 1.3900
C70 H70 0.9400
C71 C72 1.3900
C71 H71 0.9400
C72 C73 1.3900
C72 H72 0.9400
C73 C74 1.3900
C73 H73 0.9400
C74 H74 0.9400
C75 H75A 0.9700
C75 H75B 0.9700
C75 H75C 0.9700
C76 C77 1.3900
C76 C81 1.3900
C76 C82 1.497(17)
C77 C78 1.3900
C77 H77 0.9400
C78 C79 1.3900
C78 H78 0.9400
C79 C80 1.3900
C79 H79 0.9400
C80 C81 1.3900
C80 H80 0.9400
C81 H81 0.9400
C82 H82A 0.9700
C82 H82B 0.9700
C82 H82C 0.9700

loop_
_geom_torsion_atom_site_label_1
_geom_torsion_atom_site_label_2
_geom_torsion_atom_site_label_3
_geom_torsion_atom_site_label_4
_geom_torsion
N1 Y1 Li1 O1 104(10)
N5 Y1 Li1 O1 -113(10)
N2 Y1 Li1 O1 165(10)
N4 Y1 Li1 O1 -1(10)
N3 Y1 Li1 O1 -23(10)
Li2 Y1 Li1 O1 -55(10)
N1 Y1 Li1 N2 -60.8(4)
N5 Y1 Li1 N2 82.2(4)
N4 Y1 Li1 N2 -166.2(3)
N3 Y1 Li1 N2 172.5(6)
Li2 Y1 Li1 N2 139.6(5)
N1 Y1 Li1 N3 126.8(3)
N5 Y1 Li1 N3 -90.2(4)
N2 Y1 Li1 N3 -172.5(6)
N4 Y1 Li1 N3 21.4(5)
Li2 Y1 Li1 N3 -32.8(7)
N1 Y1 Li1 C13 -73.2(3)
N5 Y1 Li1 C13 69.8(4)
N2 Y1 Li1 C13 -12.5(3)
N4 Y1 Li1 C13 -178.6(2)
N3 Y1 Li1 C13 160.0(5)
Li2 Y1 Li1 C13 127.2(5)
N1 Y1 Li2 O2A -155(6)
N5 Y1 Li2 O2A 95(6)
N2 Y1 Li2 O2A 86(6)
N4 Y1 Li2 O2A -84(6)
N3 Y1 Li2 O2A -18(6)
Li1 Y1 Li2 O2A 4(6)
N1 Y1 Li2 O2 -36(74)
N5 Y1 Li2 O2 -145(75)
N2 Y1 Li2 O2 -155(74)
N4 Y1 Li2 O2 36(74)
N3 Y1 Li2 O2 102(74)
Li1 Y1 Li2 O2 123(74)
N1 Y1 Li2 N4 -71.6(4)
N5 Y1 Li2 N4 178.9(6)
N2 Y1 Li2 N4 169.4(5)
N3 Y1 Li2 N4 65.8(4)
Li1 Y1 Li2 N4 87.6(6)
N1 Y1 Li2 N5 109.5(4)
N2 Y1 Li2 N5 -9.5(9)
N4 Y1 Li2 N5 -178.9(6)
N3 Y1 Li2 N5 -113.1(4)
Li1 Y1 Li2 N5 -91.3(6)
N1 Y1 Li2 C41 -58.3(4)
N5 Y1 Li2 C41 -167.8(6)
N2 Y1 Li2 C41 -177.3(5)
N4 Y1 Li2 C41 13.3(3)
N3 Y1 Li2 C41 79.1(4)
Li1 Y1 Li2 C41 100.8(5)
N1 Y1 Li2 C53 122.3(3)
N5 Y1 Li2 C53 12.8(3)
N2 Y1 Li2 C53 3.4(9)
N4 Y1 Li2 C53 -166.1(6)
N3 Y1 Li2 C53 -100.2(3)
Li1 Y1 Li2 C53 -78.5(6)
N5 Y1 N1 C1 -80.2(8)
N2 Y1 N1 C1 31.6(8)
N4 Y1 N1 C1 -165.2(8)
N3 Y1 N1 C1 107.4(8)
Li2 Y1 N1 C1 -126.2(8)
Li1 Y1 N1 C1 66.8(8)
O1 Li1 N2 C13 24.4(10)
N3 Li1 N2 C13 -151.0(5)
Y1 Li1 N2 C13 -156.9(5)
O1 Li1 N2 Y1 -178.7(9)
N3 Li1 N2 Y1 5.9(5)
C13 Li1 N2 Y1 156.9(5)
N1 Y1 N2 C13 -133.0(11)
N5 Y1 N2 C13 -16.0(11)
N4 Y1 N2 C13 146.4(10)
N3 Y1 N2 C13 99.6(11)
Li2 Y1 N2 C13 -9.1(14)
Li1 Y1 N2 C13 104.6(12)
N1 Y1 N2 Li1 122.4(4)
N5 Y1 N2 Li1 -120.6(4)
N4 Y1 N2 Li1 41.8(8)
N3 Y1 N2 Li1 -5.0(4)
Li2 Y1 N2 Li1 -113.7(8)
O1 Li1 N3 C25 32.1(10)
N2 Li1 N3 C25 -152.0(6)
C13 Li1 N3 C25 -171.5(7)
Y1 Li1 N3 C25 -146.2(6)
O1 Li1 N3 Y1 178.3(7)
N2 Li1 N3 Y1 -5.8(4)
C13 Li1 N3 Y1 -25.3(7)
N1 Y1 N3 C25 46.2(9)
N5 Y1 N3 C25 -126.2(9)
N2 Y1 N3 C25 123.0(9)
N4 Y1 N3 C25 -44.6(9)
Li2 Y1 N3 C25 -81.9(9)
Li1 Y1 N3 C25 118.0(10)
N1 Y1 N3 Li1 -71.8(4)
N5 Y1 N3 Li1 115.8(4)
N2 Y1 N3 Li1 5.0(4)
N4 Y1 N3 Li1 -162.7(4)
Li2 Y1 N3 Li1 160.1(4)
O2A Li2 N4 C41 -37.9(13)
O2 Li2 N4 C41 -25.1(15)
N5 Li2 N4 C41 155.0(7)
C53 Li2 N4 C41 171.7(8)
Y1 Li2 N4 C41 154.2(6)
O2A Li2 N4 Y1 167.9(11)
O2 Li2 N4 Y1 -179.3(13)
N5 Li2 N4 Y1 0.8(5)
C41 Li2 N4 Y1 -154.2(6)
C53 Li2 N4 Y1 17.5(8)
N1 Y1 N4 C41 8.8(12)
N5 Y1 N4 C41 -108.3(12)
N2 Y1 N4 C41 88.1(14)
N3 Y1 N4 C41 134.5(12)
Li2 Y1 N4 C41 -107.5(13)
Li1 Y1 N4 C41 120.5(12)
N1 Y1 N4 Li2 116.3(4)
N5 Y1 N4 Li2 -0.7(4)
N2 Y1 N4 Li2 -164.4(7)
N3 Y1 N4 Li2 -118.0(4)
Li1 Y1 N4 Li2 -132.0(5)
O2A Li2 N5 C53 -11.8(13)
O2 Li2 N5 C53 -25.0(15)
N4 Li2 N5 C53 154.8(6)
C41 Li2 N5 C53 170.8(7)
Y1 Li2 N5 C53 155.7(5)
O2A Li2 N5 Y1 -167.4(12)
O2 Li2 N5 Y1 179.3(14)
N4 Li2 N5 Y1 -0.9(5)
C41 Li2 N5 Y1 15.1(7)
C53 Li2 N5 Y1 -155.7(5)
N1 Y1 N5 C53 168.5(11)
N2 Y1 N5 C53 73.8(12)
N4 Y1 N5 C53 -101.1(12)
N3 Y1 N5 C53 -18.4(12)
Li2 Y1 N5 C53 -101.8(13)
Li1 Y1 N5 C53 29.2(13)
N1 Y1 N5 Li2 -89.6(4)
N2 Y1 N5 Li2 175.6(4)
N4 Y1 N5 Li2 0.7(4)
N3 Y1 N5 Li2 83.5(4)
Li1 Y1 N5 Li2 131.0(5)
N2 Li1 O1 C40 140.7(12)
N3 Li1 O1 C40 -45.0(14)
C13 Li1 O1 C40 153.9(11)
Y1 Li1 O1 C40 -23(11)
N2 Li1 O1 C37 -31.7(15)
N3 Li1 O1 C37 142.7(11)
C13 Li1 O1 C37 -18.4(12)
Y1 Li1 O1 C37 164(10)
N2 Li1 O1 C37A -1.4(15)
N3 Li1 O1 C37A 172.9(10)
C13 Li1 O1 C37A 11.9(12)
Y1 Li1 O1 C37A -166(10)
N2 Li1 O1 C40A 166.4(11)
N3 Li1 O1 C40A -19.2(14)
C13 Li1 O1 C40A 179.7(10)
Y1 Li1 O1 C40A 2(11)
Y1 N1 C1 C6 41.5(11)
Y1 N1 C1 C2 -138.0(7)
C6 C1 C2 C3 0.0(10)
N1 C1 C2 C3 179.5(6)
C6 C1 C2 C7 -179.9(6)
N1 C1 C2 C7 -0.5(10)
C1 C2 C3 C4 -0.5(12)
C7 C2 C3 C4 179.4(8)
C2 C3 C4 C5 0.9(14)
C3 C4 C5 C6 -0.8(13)
C4 C5 C6 C1 0.3(12)
C4 C5 C6 C10 174.1(7)
C2 C1 C6 C5 0.1(10)
N1 C1 C6 C5 -179.4(7)
C2 C1 C6 C10 -173.5(6)
N1 C1 C6 C10 7.1(9)
C3 C2 C7 C9 92(2)
C1 C2 C7 C9 -89(2)
C3 C2 C7 C8A -39(2)
C1 C2 C7 C8A 141(2)
C3 C2 C7 C8 -38(2)
C1 C2 C7 C8 142(2)
C3 C2 C7 C9A 82(2)
C1 C2 C7 C9A -98.1(19)
C5 C6 C10 C11 58.0(9)
C1 C6 C10 C11 -128.2(7)
C5 C6 C10 C12 -65.0(9)
C1 C6 C10 C12 108.7(8)
Li1 N2 C13 C18 71.9(7)
Y1 N2 C13 C18 -31.2(14)
Li1 N2 C13 C14 -107.2(6)
Y1 N2 C13 C14 149.7(9)
Y1 N2 C13 Li1 -103.1(11)
O1 Li1 C13 C18 74.3(6)
N2 Li1 C13 C18 -123.5(7)
N3 Li1 C13 C18 -86.2(8)
Y1 Li1 C13 C18 -105.8(5)
O1 Li1 C13 N2 -162.2(8)
N3 Li1 C13 N2 37.3(7)
Y1 Li1 C13 N2 17.7(4)
O1 Li1 C13 C14 -55.2(8)
N2 Li1 C13 C14 106.9(7)
N3 Li1 C13 C14 144.2(7)
Y1 Li1 C13 C14 124.6(5)
C18 C13 C14 C15 -1.5(9)
N2 C13 C14 C15 177.6(6)
Li1 C13 C14 C15 117.1(7)
C18 C13 C14 C19 -178.7(6)
N2 C13 C14 C19 0.4(10)
Li1 C13 C14 C19 -60.1(8)
C13 C14 C15 C16 0.9(11)
C19 C14 C15 C16 178.1(7)
C14 C15 C16 C17 -0.4(13)
C15 C16 C17 C18 0.5(13)
C16 C17 C18 C13 -1.2(11)
C16 C17 C18 C22 178.1(7)
N2 C13 C18 C17 -177.5(6)
C14 C13 C18 C17 1.6(9)
Li1 C13 C18 C17 -129.8(6)
N2 C13 C18 C22 3.2(9)
C14 C13 C18 C22 -177.6(6)
Li1 C13 C18 C22 50.9(7)
C15 C14 C19 C20 -95.5(8)
C13 C14 C19 C20 81.6(9)
C15 C14 C19 C21 29.7(10)
C13 C14 C19 C21 -153.2(7)
C17 C18 C22 C23 -74.1(13)
C13 C18 C22 C23 105.2(13)
C17 C18 C22 C24 57.6(11)
C13 C18 C22 C24 -123.1(10)
C17 C18 C22 C23A -87.3(13)
C13 C18 C22 C23A 91.9(13)
C17 C18 C22 C24A 32.3(11)
C13 C18 C22 C24A -148.5(9)
Li1 N3 C25 C30 73.6(10)
Y1 N3 C25 C30 -38.3(14)
Li1 N3 C25 C26 -106.6(10)
Y1 N3 C25 C26 141.5(8)
N3 C25 C26 C27 174.9(8)
C30 C25 C26 C27 -5.3(15)
N3 C25 C26 C31 0.2(14)
C30 C25 C26 C31 -179.9(9)
C25 C26 C27 C28 1.4(15)
C31 C26 C27 C28 176.3(8)
C26 C27 C28 C29 1.4(14)
C27 C28 C29 C30 -0.2(15)
C28 C29 C30 C25 -3.8(15)
C28 C29 C30 C34 -179.0(8)
N3 C25 C30 C29 -173.8(8)
C26 C25 C30 C29 6.4(14)
N3 C25 C30 C34 1.2(14)
C26 C25 C30 C34 -178.6(8)
C27 C26 C31 C32 -87.7(10)
C25 C26 C31 C32 87.1(11)
C27 C26 C31 C33 39.9(12)
C25 C26 C31 C33 -145.3(10)
C29 C30 C34 C36 -64.2(11)
C25 C30 C34 C36 120.7(10)
C29 C30 C34 C35 61.4(11)
C25 C30 C34 C35 -113.7(10)
C40 O1 C37 C38 25.6(18)
C37A O1 C37 C38 96(2)
C40A O1 C37 C38 3.8(17)
Li1 O1 C37 C38 -160.9(13)
O1 C37 C38 C39 -15(2)
C37 C38 C39 C40 1(2)
C37 O1 C40 C39 -25.2(16)
C37A O1 C40 C39 -48.5(15)
C40A O1 C40 C39 62(2)
Li1 O1 C40 C39 161.4(10)
C38 C39 C40 O1 14(2)
C40 O1 C37A C38A 56.9(15)
C37 O1 C37A C38A -59(2)
C40A O1 C37A C38A 36.6(15)
Li1 O1 C37A C38A -153.7(12)
O1 C37A C38A C39A -24(2)
C37A C38A C39A C40A 4(2)
C40 O1 C40A C39A -108(3)
C37 O1 C40A C39A -8.6(16)
C37A O1 C40A C39A -34.2(14)
Li1 O1 C40A C39A 156.0(10)
C38A C39A C40A O1 17.7(19)
Li2 N4 C41 C42 -59.6(11)
Y1 N4 C41 C42 45.3(18)
Li2 N4 C41 C46 115.5(10)
Y1 N4 C41 C46 -139.6(10)
Y1 N4 C41 Li2 104.9(12)
O2A Li2 C41 N4 150.4(11)
O2 Li2 C41 N4 160.4(12)
N5 Li2 C41 N4 -31.6(8)
C53 Li2 C41 N4 -18.1(17)
Y1 Li2 C41 N4 -19.9(5)
O2A Li2 C41 C42 -78.0(10)
O2 Li2 C41 C42 -68.0(11)
N4 Li2 C41 C42 131.6(9)
N5 Li2 C41 C42 100.0(9)
C53 Li2 C41 C42 113.5(18)
Y1 Li2 C41 C42 111.7(6)
O2A Li2 C41 C46 49.5(12)
O2 Li2 C41 C46 59.6(13)
N4 Li2 C41 C46 -100.8(10)
N5 Li2 C41 C46 -132.4(9)
C53 Li2 C41 C46 -118.9(18)
Y1 Li2 C41 C46 -120.8(8)
N4 C41 C42 C43 172.5(9)
C46 C41 C42 C43 -2.7(15)
Li2 C41 C42 C43 131.6(9)
N4 C41 C42 C47 -7.7(15)
C46 C41 C42 C47 177.1(9)
Li2 C41 C42 C47 -48.6(10)
C41 C42 C43 C44 -1.2(16)
C47 C42 C43 C44 179.0(9)
C42 C43 C44 C45 4.3(16)
C43 C44 C45 C46 -3.6(16)
C44 C45 C46 C41 -0.2(16)
C44 C45 C46 C50 179.8(10)
N4 C41 C46 C45 -171.8(9)
C42 C41 C46 C45 3.4(16)
Li2 C41 C46 C45 -111.5(10)
N4 C41 C46 C50 8.2(15)
C42 C41 C46 C50 -176.6(9)
Li2 C41 C46 C50 68.5(12)
C43 C42 C47 C49 66.9(17)
C41 C42 C47 C49 -112.9(16)
C43 C42 C47 C49A 51.5(17)
C41 C42 C47 C49A -128.2(15)
C43 C42 C47 C48 -59(2)
C41 C42 C47 C48 121(2)
C43 C42 C47 C48A -70(2)
C41 C42 C47 C48A 110(2)
C45 C46 C50 C52 -38(3)
C41 C46 C50 C52 142(2)
C45 C46 C50 C51 93.2(13)
C41 C46 C50 C51 -86.8(13)
C45 C46 C50 C52A -46(2)
C41 C46 C50 C52A 134(2)
C45 C46 C50 C51A 72.5(13)
C41 C46 C50 C51A -107.6(12)
Li2 N5 C53 C58 -66.6(8)
Y1 N5 C53 C58 33.2(15)
Li2 N5 C53 C54 110.8(7)
Y1 N5 C53 C54 -149.3(9)
Y1 N5 C53 Li2 99.9(12)
O2A Li2 C53 C58 -60.8(9)
O2 Li2 C53 C58 -70.7(10)
N4 Li2 C53 C58 96.0(9)
N5 Li2 C53 C58 128.2(6)
C41 Li2 C53 C58 107.8(18)
Y1 Li2 C53 C58 109.6(4)
O2A Li2 C53 N5 171.0(10)
O2 Li2 C53 N5 161.1(11)
N4 Li2 C53 N5 -32.2(7)
C41 Li2 C53 N5 -20.4(17)
Y1 Li2 C53 N5 -18.6(4)
O2A Li2 C53 C54 67.1(11)
O2 Li2 C53 C54 57.1(12)
N4 Li2 C53 C54 -136.2(8)
N5 Li2 C53 C54 -103.9(8)
C41 Li2 C53 C54 -124.4(17)
Y1 Li2 C53 C54 -122.5(6)
C58 C53 C54 C55 4.7(11)
N5 C53 C54 C55 -172.8(7)
Li2 C53 C54 C55 -111.9(8)
C58 C53 C54 C59 -175.3(7)
N5 C53 C54 C59 7.1(11)
Li2 C53 C54 C59 68.1(10)
C53 C54 C55 C56 -2.8(13)
C59 C54 C55 C56 177.3(8)
C54 C55 C56 C57 -0.8(14)
C55 C56 C57 C58 2.4(13)
C56 C57 C58 C53 -0.4(12)
C56 C57 C58 C62 -176.4(7)
N5 C53 C58 C57 174.3(6)
C54 C53 C58 C57 -3.2(10)
Li2 C53 C58 C57 128.7(7)
N5 C53 C58 C62 -9.8(10)
C54 C53 C58 C62 172.7(6)
Li2 C53 C58 C62 -55.4(7)
C55 C54 C59 C60A -48.3(13)
C53 C54 C59 C60A 131.7(11)
C55 C54 C59 C61A 76.4(12)
C53 C54 C59 C61A -103.6(11)
C55 C54 C59 C60 -69.1(12)
C53 C54 C59 C60 110.9(11)
C55 C54 C59 C61 57.3(13)
C53 C54 C59 C61 -122.7(11)
C57 C58 C62 C64A -84.0(12)
C53 C58 C62 C64A 100.0(12)
C57 C58 C62 C63A 44(2)
C53 C58 C62 C63A -132(2)
C57 C58 C62 C63 53(2)
C53 C58 C62 C63 -123(2)
C57 C58 C62 C64 -58.6(11)
C53 C58 C62 C64 125.4(10)
O2A Li2 O2 C65 85(9)
N4 Li2 O2 C65 -4(3)
N5 Li2 O2 C65 176(2)
C41 Li2 O2 C65 -17(2)
C53 Li2 O2 C65 163(2)
Y1 Li2 O2 C65 -39(75)
O2A Li2 O2 C68 -92(9)
N4 Li2 O2 C68 179.3(17)
N5 Li2 O2 C68 -1(3)
C41 Li2 O2 C68 166(2)
C53 Li2 O2 C68 -14(2)
Y1 Li2 O2 C68 144(73)
C68 O2 C65 C66 23(3)
Li2 O2 C65 C66 -154(3)
O2 C65 C66 C67 -13(4)
C65 C66 C67 C68 -1(4)
C65 O2 C68 C67 -24(3)
Li2 O2 C68 C67 153(2)
C66 C67 C68 O2 15(3)
O2 Li2 O2A C65A -74(9)
N4 Li2 O2A C65A 25(2)
N5 Li2 O2A C65A -171.9(15)
C41 Li2 O2A C65A 6.0(19)
C53 Li2 O2A C65A -178.2(16)
Y1 Li2 O2A C65A 101(6)
O2 Li2 O2A C68A 86(9)
N4 Li2 O2A C68A -174.9(13)
N5 Li2 O2A C68A -12(2)
C41 Li2 O2A C68A 166.2(14)
C53 Li2 O2A C68A -18.0(17)
Y1 Li2 O2A C68A -99(6)
C68A O2A C65A C66A -35(2)
Li2 O2A C65A C66A 127.7(18)
O2A C65A C66A C67A 23(2)
C65A C66A C67A C68A -3(2)
C65A O2A C68A C67A 33(2)
Li2 O2A C68A C67A -130.4(19)
C66A C67A C68A O2A -18(2)
C74 C69 C70 C71 0.0
C75 C69 C70 C71 -169(4)
C69 C70 C71 C72 0.0
C70 C71 C72 C73 0.0
C71 C72 C73 C74 0.0
C72 C73 C74 C69 0.0
C70 C69 C74 C73 0.0
C75 C69 C74 C73 169(3)
C81 C76 C77 C78 0.0
C82 C76 C77 C78 178(2)
C76 C77 C78 C79 0.0
C77 C78 C79 C80 0.0
C78 C79 C80 C81 0.0
C79 C80 C81 C76 0.0
C77 C76 C81 C80 0.0
C82 C76 C81 C80 -177(3)
